data_4103413
loop_
_publ_author_name
'Feijie Song'
'Cheng Wang'
'Joseph M. Falkowski'
'Liqing Ma'
'Wenbin Lin'

_publ_section_title
;
 Isoreticular Chiral Metal-Organic Frameworks for Asymmetric Alkene
 Epoxidation: Tuning Catalytic Activity by Controlling Framework
 Catenation and Varying Open Channel Sizes
;
_journal_name_full 'Journal of the American Chemical Society'
_journal_page_first 15390
_journal_page_last 15398
_journal_paper_doi 10.1021/ja1069773
_journal_volume 132
_journal_year 2010
_chemical_formula_sum 'C252 Cl6 Mn6 N12 O38 Zn8'
_chemical_formula_weight 4867.94
_chemical_name_systematic
; 
 ? 
;
_space_group_IT_number 146
_symmetry_cell_setting trigonal
_symmetry_space_group_name_Hall 'R 3'
_symmetry_space_group_name_H-M 'R 3 :H'
_atom_sites_solution_hydrogens none
_atom_sites_solution_primary direct
_atom_sites_solution_secondary difmap
_audit_creation_method SHELXL-97
_cell_angle_alpha 90.00
_cell_angle_beta 90.00
_cell_angle_gamma 120.00
_cell_formula_units_Z 9
_cell_length_a 41.9263(8)
_cell_length_b 41.9263(8)
_cell_length_c 100.286(4)
_cell_measurement_reflns_used 9982
_cell_measurement_temperature 296(2)
_cell_measurement_theta_max 36.33
_cell_measurement_theta_min 2.49
_cell_volume 152667(7)
_computing_cell_refinement 'Bruker SAINT'
_computing_data_collection 'Bruker APEX2'
_computing_data_reduction 'Bruker SAINT'
_computing_molecular_graphics 'Bruker SHELXTL'
_computing_publication_material 'Bruker SHELXTL'
_computing_structure_refinement 'SHELXL-97 (Sheldrick, 2008)'
_computing_structure_solution 'SHELXS-97 (Sheldrick, 2008)'
_diffrn_ambient_temperature 296(2)
_diffrn_measured_fraction_theta_full 0.999
_diffrn_measured_fraction_theta_max 0.999
_diffrn_radiation_monochromator graphite
_diffrn_radiation_source 'fine-focus sealed tube'
_diffrn_radiation_type CuK\a
_diffrn_radiation_wavelength 1.54178
_diffrn_reflns_av_R_equivalents 0.0697
_diffrn_reflns_av_sigmaI/netI 0.1863
_diffrn_reflns_limit_h_max 18
_diffrn_reflns_limit_h_min -27
_diffrn_reflns_limit_k_max 18
_diffrn_reflns_limit_k_min -27
_diffrn_reflns_limit_l_max 64
_diffrn_reflns_limit_l_min -66
_diffrn_reflns_number 39057
_diffrn_reflns_theta_full 30.93
_diffrn_reflns_theta_max 30.93
_diffrn_reflns_theta_min 1.29
_exptl_absorpt_coefficient_mu 1.601
_exptl_absorpt_correction_T_max 0.5459
_exptl_absorpt_correction_T_min 0.4467
_exptl_absorpt_correction_type numerical
_exptl_absorpt_process_details SADABS
_exptl_crystal_colour brown
_exptl_crystal_density_diffrn 0.477
_exptl_crystal_density_method 'not measured'
_exptl_crystal_description cube
_exptl_crystal_F_000 21528
_exptl_crystal_size_max 0.60
_exptl_crystal_size_mid 0.60
_exptl_crystal_size_min 0.43
_refine_diff_density_max 1.354
_refine_diff_density_min -0.777
_refine_diff_density_rms 0.056
_refine_ls_abs_structure_details 'Flack H D (1983), Acta Cryst. A39, 876-881'
_refine_ls_abs_structure_Flack 0.50(3)
_refine_ls_extinction_method none
_refine_ls_goodness_of_fit_ref 1.190
_refine_ls_hydrogen_treatment none
_refine_ls_matrix_type full
_refine_ls_number_parameters 831
_refine_ls_number_reflns 19488
_refine_ls_number_restraints 1127
_refine_ls_restrained_S_all 1.320
_refine_ls_R_factor_all 0.2239
_refine_ls_R_factor_gt 0.1659
_refine_ls_shift/su_max 0.024
_refine_ls_shift/su_mean 0.001
_refine_ls_structure_factor_coef Fsqd
_refine_ls_weighting_details 'calc w=1/[\s^2^(Fo^2^)+(0.1500P)^2^+0.0000P] where P=(Fo^2^+2Fc^2^)/3'
_refine_ls_weighting_scheme calc
_refine_ls_wR_factor_gt 0.3668
_refine_ls_wR_factor_ref 0.3937
_reflns_number_gt 7870
_reflns_number_total 19488
_reflns_threshold_expression >2sigma(I)
_cod_data_source_file ja1069773_si_002_5.cif
_cod_data_source_block CMOF5
_cod_original_cell_volume 152667(8)
_cod_original_sg_symbol_H-M 'R 3'
_cod_database_code 4103413

loop_
_symmetry_equiv_pos_as_xyz
'x, y, z'
'-y, x-y, z'
'-x+y, -x, z'
'x+2/3, y+1/3, z+1/3'
'-y+2/3, x-y+1/3, z+1/3'
'-x+y+2/3, -x+1/3, z+1/3'
'x+1/3, y+2/3, z+2/3'
'-y+1/3, x-y+2/3, z+2/3'
'-x+y+1/3, -x+2/3, z+2/3'

loop_
_atom_site_label
_atom_site_type_symbol
_atom_site_fract_x
_atom_site_fract_y
_atom_site_fract_z
_atom_site_U_iso_or_equiv
_atom_site_adp_type
_atom_site_occupancy
_atom_site_symmetry_multiplicity
_atom_site_calc_flag
_atom_site_refinement_flags
Zn1 Zn 0.71690(11) 0.36274(12) 0.48470(7) 0.0449(14) Uiso 1 1 d D
Zn2 Zn 0.6667 0.3333 0.45848(10) 0.104 Uiso 1 3 d SD
Zn3 Zn 0.3333 0.6667 0.32942(10) 0.107 Uiso 1 3 d SD
Zn4 Zn 0.35448(14) 0.63767(14) 0.30417(7) 0.119 Uiso 1 1 d D
Zn1A Zn 1.0000 1.0000 0.2597 0.360 Uiso 1 3 d SD
Zn2A Zn 0.9629 1.0149 0.2837 0.400 Uiso 1 1 d DU
Zn3A Zn 0.3580 0.6421 0.4401 0.400 Uiso 1 1 d D
Zn4A Zn 0.3333 0.6667 0.4644 0.400 Uiso 1 3 d SD
Zn1B Zn 0.6528 0.3697 0.3681 0.350 Uiso 1 1 d DU
Zn4B Zn 0.3539 0.6375 0.1914 0.400 Uiso 1 1 d D
Zn2B Zn 0.6667 0.3333 0.3431 0.350 Uiso 1 3 d SD
Zn3B Zn 0.3333 0.6667 0.2159 0.400 Uiso 1 3 d SD
O1Z O 0.6667 0.3333 0.4774(3) 0.111 Uiso 1 3 d SD
O2Z O 0.3333 0.6667 0.3102(3) 0.120 Uiso 1 3 d SD
O3Z O 1.0000 1.0000 0.2797 0.400 Uiso 1 3 d SD
O4Z O 0.3333 0.6667 0.4459 0.400 Uiso 1 3 d SD
O5Z O 0.6667 0.3333 0.3633 0.300 Uiso 1 3 d SD
O6Z O 0.3333 0.6667 0.1912 0.400 Uiso 1 3 d SD
O1E O 0.9696 0.9160 0.2721 0.400 Uiso 1 1 d DU
O2E O 0.9793 0.9500 0.2519 0.334 Uiso 1 1 d DU
O3E O 0.6951 0.3859 0.1343 0.400 Uiso 1 1 d DU
O4E O 0.7235 0.4216 0.1178 0.400 Uiso 1 1 d DU
O5E O 0.9436 0.9324 0.2914 0.400 Uiso 1 1 d DU
O6E O 0.9252 0.9783 0.2886 0.400 Uiso 1 1 d DU
O7E O 0.3928 0.6671 0.4260 0.354 Uiso 1 1 d DU
O8E O 0.4021 0.7256 0.4288 0.197 Uiso 1 1 d DU
C61E C 0.9685 0.9182 0.2587 0.381 Uiso 1 1 d DU
C62E C 0.7150 0.4184 0.1302 0.400 Uiso 1 1 d DU
C63E C 0.9194 0.9405 0.2946 0.400 Uiso 1 1 d DU
C64E C 0.4104 0.7014 0.4239 0.328 Uiso 1 1 d DU
O1P O 0.3654 0.6106 0.2025 0.400 Uiso 1 1 d DU
O2P O 0.3603 0.6405 0.2191 0.400 Uiso 1 1 d DU
O3P O 0.6438 0.3973 0.3587 0.400 Uiso 1 1 d DU
O4P O 0.6563 0.3719 0.3380 0.400 Uiso 1 1 d DU
O5P O 0.3925 0.6668 0.1782 0.400 Uiso 1 1 d DU
O6P O 0.4008 0.7217 0.1802 0.400 Uiso 1 1 d DU
O7P O 0.9307 0.9481 0.0462 0.400 Uiso 1 1 d DU
O8P O 0.9339 1.0089 0.0425 0.400 Uiso 1 1 d DU
C61P C 0.3707 0.6194 0.2147 0.400 Uiso 1 1 d DU
C62P C 0.6452 0.3900 0.3445 0.400 Uiso 1 1 d DU
C63P C 0.4087 0.7006 0.1758 0.400 Uiso 1 1 d DU
C64P C 0.9161 0.9685 0.0482 0.400 Uiso 1 1 d DU
Cl1 Cl 0.1620(7) 0.3096(7) 0.2381(2) 0.477(15) Uiso 1 1 d D
Cl2 Cl 0.4531(8) 0.4380(7) 0.3841(3) 0.64(2) Uiso 1 1 d D
Cl1A Cl 0.6625(7) 0.8075(7) 0.3688(3) 0.530(17) Uiso 1 1 d D
Cl2A Cl 0.8530(8) 0.6865(8) 0.1688(3) 0.62(2) Uiso 1 1 d D
Cl1B Cl 0.7043(7) 0.8455(9) 0.1210(3) 0.61(2) Uiso 1 1 d D
Cl2B Cl 0.4820(9) 0.4661(8) 0.2686(3) 0.63(2) Uiso 1 1 d D
Mn1 Mn 0.1731(4) 0.3487(4) 0.22216(16) 0.355 Uiso 1 1 d D
Mn2 Mn 0.4876(4) 0.4878(4) 0.39444(16) 0.336 Uiso 1 1 d D
Mn1A Mn 0.6431(5) 0.8225(5) 0.35127(17) 0.472(10) Uiso 1 1 d D
Mn2A Mn 0.8299(4) 0.6896(5) 0.18794(17) 0.410(8) Uiso 1 1 d D
Mn1B Mn 0.6565(5) 0.8422(5) 0.11051(19) 0.422(9) Uiso 1 1 d D
Mn2B Mn 0.5208(5) 0.5180(5) 0.27827(19) 0.453 Uiso 1 1 d D
N1 N 0.4424(10) 0.4903(11) 0.3977(4) 0.354 Uiso 1 1 d DU
N2 N 0.4799(9) 0.4756(10) 0.4133(3) 0.265 Uiso 1 1 d DU
N3 N 0.1927(9) 0.3195(10) 0.2111(4) 0.324 Uiso 1 1 d DU
N4 N 0.2263(9) 0.3781(9) 0.2279(3) 0.38(2) Uiso 1 1 d DU
N1A N 0.8856(10) 0.7131(10) 0.1934(4) 0.380 Uiso 1 1 d DU
N2A N 0.8220(10) 0.6401(9) 0.1949(4) 0.45(3) Uiso 1 1 d DU
N3A N 0.6339(9) 0.8572(9) 0.3640(4) 0.464 Uiso 1 1 d DU
N4A N 0.6961(10) 0.8643(10) 0.3486(3) 0.469 Uiso 1 1 d DU
N1B N 0.4637(11) 0.5088(11) 0.2830(4) 0.46(3) Uiso 1 1 d DU
N2B N 0.5179(10) 0.5035(12) 0.2975(3) 0.40(2) Uiso 1 1 d DU
N3B N 0.6800(13) 0.8858(11) 0.1002(3) 0.44(3) Uiso 1 1 d DU
N4B N 0.6474(10) 0.8619(10) 0.1274(4) 0.42(2) Uiso 1 1 d DU
C1B C 0.4251(7) 0.5693(6) 0.3499(3) 0.28(2) Uiso 1 1 d GDU
C2B C 0.4299(7) 0.5762(7) 0.3363(3) 0.219(19) Uiso 1 1 d GDU
C3B C 0.4120(7) 0.5922(7) 0.3298(2) 0.183(17) Uiso 1 1 d GDU
C4B C 0.3893(5) 0.6013(4) 0.3370(3) 0.192(16) Uiso 1 1 d GDU
C5B C 0.3845(6) 0.5944(7) 0.3506(3) 0.226 Uiso 1 1 d GDU
C6B C 0.4024(8) 0.5784(7) 0.3571(2) 0.240 Uiso 1 1 d GDU
C55C C 0.2324(10) 0.3371(11) 0.2127(4) 0.40(2) Uiso 1 1 d DU
C7B C 0.4463(7) 0.5570(5) 0.3579(3) 0.31(2) Uiso 1 1 d GDU
C8B C 0.4319(6) 0.5399(7) 0.3701(3) 0.35(3) Uiso 1 1 d GDU
C9B C 0.4513(7) 0.5280(7) 0.3779(3) 0.34(2) Uiso 1 1 d GDU
C10B C 0.4851(7) 0.5331(7) 0.3735(3) 0.30(2) Uiso 1 1 d GDU
C11B C 0.4994(7) 0.5502(8) 0.3614(3) 0.32(2) Uiso 1 1 d GDU
C12B C 0.4800(8) 0.5621(6) 0.3535(2) 0.32(2) Uiso 1 1 d GDU
C54C C 0.4203(10) 0.4542(10) 0.4039(4) 0.33(2) Uiso 1 1 d DU
C13B C 0.5636(5) 0.4021(5) 0.4318(3) 0.200(16) Uiso 1 1 d GDU
C14B C 0.5612(6) 0.4064(7) 0.4454(3) 0.209 Uiso 1 1 d GDU
C15B C 0.5805(8) 0.3969(8) 0.4543(2) 0.240 Uiso 1 1 d GDU
C16B C 0.6023(6) 0.3830(6) 0.4495(3) 0.227 Uiso 1 1 d GDU
C17B C 0.6047(7) 0.3787(7) 0.4358(3) 0.227 Uiso 1 1 d GDU
C18B C 0.5853(8) 0.3882(7) 0.4270(2) 0.251 Uiso 1 1 d GDU
C53C C 0.3800(10) 0.4446(14) 0.4058(5) 0.385 Uiso 1 1 d DU
C19B C 0.5436(6) 0.4128(6) 0.4221(3) 0.244(19) Uiso 1 1 d GDU
C20B C 0.5507(7) 0.4104(7) 0.4087(3) 0.30(2) Uiso 1 1 d GDU
C21B C 0.5442(6) 0.4307(7) 0.3993(2) 0.35(2) Uiso 1 1 d GDU
C22B C 0.5306(5) 0.4534(6) 0.4032(2) 0.265(19) Uiso 1 1 d GDU
C23B C 0.5234(7) 0.4558(7) 0.4166(3) 0.303 Uiso 1 1 d GDU
C24B C 0.5299(7) 0.4355(8) 0.4261(2) 0.32(2) Uiso 1 1 d GDU
C52C C 0.3710(12) 0.4504(17) 0.4203(6) 0.37(3) Uiso 1 1 d DU
C25B C 0.2344(7) 0.4985(5) 0.26223(19) 0.197(16) Uiso 1 1 d GDU
C26B C 0.2701(8) 0.5093(7) 0.2664(2) 0.173(16) Uiso 1 1 d GDU
C27B C 0.2891(5) 0.5404(7) 0.2744(2) 0.191(17) Uiso 1 1 d GDU
C28B C 0.2726(7) 0.5606(5) 0.27820(17) 0.195(17) Uiso 1 1 d GDU
C29B C 0.2370(8) 0.5497(7) 0.2740(2) 0.160(16) Uiso 1 1 d GDU
C30B C 0.2179(5) 0.5187(7) 0.2661(2) 0.194(17) Uiso 1 1 d GDU
C51C C 0.4026(17) 0.4875(16) 0.4253(6) 0.38(3) Uiso 1 1 d DU
C31B C 0.2137(7) 0.4645(5) 0.25419(17) 0.195(17) Uiso 1 1 d GDU
C32B C 0.1792(7) 0.4564(6) 0.2496(2) 0.25(2) Uiso 1 1 d GDU
C33B C 0.1581(6) 0.4248(7) 0.2421(3) 0.252(19) Uiso 1 1 d GDU
C34B C 0.1715(7) 0.4012(6) 0.2392(2) 0.28(2) Uiso 1 1 d GDU
C35B C 0.2060(7) 0.4093(7) 0.2438(3) 0.33(2) Uiso 1 1 d GDU
C36B C 0.2271(6) 0.4410(7) 0.2513(2) 0.25(2) Uiso 1 1 d GDU
C50C C 0.4379(13) 0.4853(17) 0.4273(5) 0.40(3) Uiso 1 1 d DU
C37B C 0.0728(8) 0.1819(5) 0.18192(17) 0.172(15) Uiso 1 1 d GDU
C38B C 0.0354(7) 0.1593(7) 0.1795(2) 0.162(16) Uiso 1 1 d GDU
C39B C 0.0229(5) 0.1258(7) 0.1730(2) 0.155 Uiso 1 1 d GDU
C40B C 0.0477(7) 0.1150(5) 0.1689(2) 0.132(14) Uiso 1 1 d GDU
C41B C 0.0851(7) 0.1376(7) 0.1714(2) 0.170(16) Uiso 1 1 d GDU
C42B C 0.0977(5) 0.1711(6) 0.1779(2) 0.205(18) Uiso 1 1 d GDU
C49C C 0.4418(10) 0.4610(12) 0.4170(4) 0.346 Uiso 1 1 d DU
C43B C 0.0879(8) 0.2181(5) 0.1891(2) 0.222 Uiso 1 1 d GDU
C44B C 0.0663(6) 0.2339(7) 0.1919(2) 0.26(2) Uiso 1 1 d GDU
C45B C 0.0810(7) 0.2664(7) 0.1993(3) 0.36(2) Uiso 1 1 d GDU
C46B C 0.1172(7) 0.2830(6) 0.2038(2) 0.35(2) Uiso 1 1 d GDU
C47B C 0.1387(6) 0.2672(7) 0.2009(2) 0.30(2) Uiso 1 1 d GDU
C48B C 0.1240(8) 0.2347(7) 0.1936(2) 0.230(19) Uiso 1 1 d GDU
C56C C 0.2451(13) 0.3085(13) 0.2112(6) 0.43(3) Uiso 1 1 d DU
C57C C 0.2876(14) 0.3288(18) 0.2105(6) 0.39(3) Uiso 1 1 d DU
C58C C 0.3036(12) 0.3589(17) 0.2215(8) 0.42(3) Uiso 1 1 d DU
C59C C 0.2853(11) 0.3801(15) 0.2271(7) 0.43(3) Uiso 1 1 d DU
C60C C 0.2430(11) 0.3553(11) 0.2263(4) 0.38(3) Uiso 1 1 d DU
C61A C 0.3705(6) 0.6177(6) 0.3297(3) 0.220 Uiso 1 1 d DU
C62A C 0.6195(7) 0.3688(6) 0.4586(3) 0.232 Uiso 1 1 d DU
C63A C 0.2924(8) 0.5943(6) 0.2866(2) 0.201 Uiso 1 1 d DU
C64A C 0.0343(8) 0.0813(6) 0.1612(2) 0.190 Uiso 1 1 d DU
C65A C 0.5054(9) 0.4765(11) 0.4221(4) 0.239 Uiso 1 1 d DU
C66A C 0.4332(11) 0.5132(11) 0.3907(4) 0.33(2) Uiso 1 1 d DU
C67A C 0.1760(8) 0.2841(9) 0.2054(4) 0.31(2) Uiso 1 1 d DU
C68A C 0.2186(12) 0.3830(11) 0.2414(4) 0.314 Uiso 1 1 d DU
C69T C 0.0576(11) 0.2838(11) 0.2026(4) 0.42(3) Uiso 1 1 d DU
C70T C 0.0271(13) 0.2711(16) 0.1918(5) 0.39(4) Uiso 1 1 d DU
C71T C 0.0399(18) 0.2704(19) 0.2165(5) 0.53(5) Uiso 1 1 d DU
C72T C 0.0794(14) 0.3261(10) 0.2030(6) 0.35(3) Uiso 1 1 d DU
C73T C 0.5363(8) 0.5573(10) 0.3566(4) 0.37(3) Uiso 1 1 d DU
C74T C 0.5638(15) 0.571(2) 0.3684(6) 0.56(5) Uiso 1 1 d DU
C75T C 0.5328(13) 0.5216(11) 0.3509(5) 0.27(3) Uiso 1 1 d DU
C76T C 0.5490(16) 0.5877(14) 0.3459(6) 0.45(4) Uiso 1 1 d DU
C77T C 0.1203(8) 0.4143(10) 0.2372(4) 0.322 Uiso 1 1 d DU
C78T C 0.1140(15) 0.4473(13) 0.2400(6) 0.41(4) Uiso 1 1 d DU
C79T C 0.0913(10) 0.3785(11) 0.2442(4) 0.27(3) Uiso 1 1 d DU
C80T C 0.1149(11) 0.4066(12) 0.2218(3) 0.23(2) Uiso 1 1 d DU
C81T C 0.5517(10) 0.4273(10) 0.3848(3) 0.39(3) Uiso 1 1 d DU
C82T C 0.5832(14) 0.4652(12) 0.3800(5) 0.41(4) Uiso 1 1 d DU
C83T C 0.5632(16) 0.3979(14) 0.3825(5) 0.38(3) Uiso 1 1 d DU
C84T C 0.5166(12) 0.4149(15) 0.3765(5) 0.37(3) Uiso 1 1 d DU
O1A O 0.3515(7) 0.6319(6) 0.3358(3) 0.179 Uiso 1 1 d DU
O2A O 0.3758(6) 0.6167(6) 0.3171(2) 0.160(11) Uiso 1 1 d DU
O3A O 0.6178(9) 0.3649(9) 0.4705(3) 0.267 Uiso 1 1 d DU
O4A O 0.6391(7) 0.3575(6) 0.4526(3) 0.168 Uiso 1 1 d DU
O5A O 0.2743(8) 0.6118(8) 0.2888(3) 0.253(15) Uiso 1 1 d DU
O6A O 0.3247(8) 0.6034(7) 0.2898(3) 0.208(13) Uiso 1 1 d DU
O7A O 0.0007(5) 0.0609(5) 0.15823(18) 0.060(7) Uiso 1 1 d DU
O8A O 0.0550(8) 0.0663(10) 0.1561(3) 0.276 Uiso 1 1 d DU
O9A O 0.5069(8) 0.5223(8) 0.3798(3) 0.323 Uiso 1 1 d DU
O10A O 0.5255(7) 0.4688(7) 0.3925(3) 0.283(17) Uiso 1 1 d DU
O11A O 0.1521(8) 0.3751(7) 0.2299(3) 0.293 Uiso 1 1 d DU
O12A O 0.1300(10) 0.3130(8) 0.2114(3) 0.387 Uiso 1 1 d DU
C1F C 0.9167(7) 0.8407(8) 0.2274(3) 0.42(3) Uiso 1 1 d GDU
C2F C 0.9166(10) 0.8737(10) 0.2280(3) 0.45(3) Uiso 1 1 d GDU
C3F C 0.9340(9) 0.8979(7) 0.2385(3) 0.47(3) Uiso 1 1 d GDU
C4F C 0.9516(4) 0.8890(6) 0.24839(19) 0.47(3) Uiso 1 1 d GDU
C5F C 0.9516(9) 0.8560(8) 0.2478(3) 0.43(3) Uiso 1 1 d GDU
C6F C 0.9342(10) 0.8318(7) 0.2372(3) 0.40(3) Uiso 1 1 d GDU
C55G C 0.6740(9) 0.8695(10) 0.3674(3) 0.435 Uiso 1 1 d DU
C7F C 0.8996(6) 0.8161(9) 0.2159(2) 0.41(3) Uiso 1 1 d GDU
C8F C 0.8944(7) 0.7807(9) 0.2164(2) 0.39(3) Uiso 1 1 d GDU
C9F C 0.8788(8) 0.7571(8) 0.2056(3) 0.43(3) Uiso 1 1 d GDU
C10F C 0.8684(8) 0.7688(8) 0.1943(3) 0.46(3) Uiso 1 1 d GDU
C11F C 0.8736(9) 0.8043(8) 0.1938(3) 0.46(3) Uiso 1 1 d GDU
C12F C 0.8892(8) 0.8279(7) 0.2046(3) 0.43(3) Uiso 1 1 d GDU
C54G C 0.8860(11) 0.6785(10) 0.1933(4) 0.40(2) Uiso 1 1 d DU
C13F C 0.7475(7) 0.5163(6) 0.1524(3) 0.47(3) Uiso 1 1 d GDU
C14F C 0.7493(10) 0.4874(9) 0.1584(3) 0.41(3) Uiso 1 1 d GDU
C15F C 0.7397(10) 0.4554(7) 0.1512(3) 0.40(3) Uiso 1 1 d GDU
C16F C 0.7281(8) 0.4524(6) 0.1381(3) 0.40(2) Uiso 1 1 d GDU
C17F C 0.7262(11) 0.4813(8) 0.1321(3) 0.45(3) Uiso 1 1 d GDU
C18F C 0.7359(11) 0.5133(7) 0.1393(4) 0.49(3) Uiso 1 1 d GDU
C53G C 0.9230(12) 0.6854(16) 0.1987(7) 0.44(3) Uiso 1 1 d DU
C19F C 0.7578(9) 0.5510(7) 0.1597(3) 0.48(3) Uiso 1 1 d GDU
C20F C 0.7398(9) 0.5700(9) 0.1562(3) 0.48(3) Uiso 1 1 d GDU
C21F C 0.7472(8) 0.6018(8) 0.1631(3) 0.44(3) Uiso 1 1 d GDU
C22F C 0.7726(7) 0.6145(5) 0.1734(3) 0.45(3) Uiso 1 1 d GDU
C23F C 0.7906(8) 0.5955(8) 0.1769(3) 0.47(3) Uiso 1 1 d GDU
C24F C 0.7832(9) 0.5637(8) 0.1700(4) 0.49(3) Uiso 1 1 d GDU
C52G C 0.9222(16) 0.6820(17) 0.2141(7) 0.45(3) Uiso 1 1 d DU
C25F C 0.8243(6) 0.8850(8) 0.3190(3) 0.38(2) Uiso 1 1 d GDU
C26F C 0.8560(8) 0.9147(9) 0.3242(2) 0.42(3) Uiso 1 1 d GDU
C27F C 0.8873(6) 0.9334(7) 0.3163(3) 0.41(3) Uiso 1 1 d GDU
C28F C 0.8870(5) 0.9225(6) 0.3032(2) 0.36(2) Uiso 1 1 d GDU
C29F C 0.8553(8) 0.8928(8) 0.2980(2) 0.37(3) Uiso 1 1 d GDU
C30F C 0.8240(6) 0.8741(8) 0.3058(3) 0.37(3) Uiso 1 1 d GDU
C51G C 0.8955(17) 0.642(2) 0.2177(6) 0.46(3) Uiso 1 1 d DU
C31F C 0.7868(6) 0.8651(8) 0.3249(2) 0.42(3) Uiso 1 1 d GDU
C32F C 0.7731(7) 0.8299(8) 0.3301(3) 0.43(3) Uiso 1 1 d GDU
C33F C 0.7379(7) 0.8113(7) 0.3355(3) 0.45(3) Uiso 1 1 d GDU
C34F C 0.7163(6) 0.8280(8) 0.3357(3) 0.42(3) Uiso 1 1 d GDU
C35F C 0.7300(7) 0.8632(8) 0.3305(3) 0.43(2) Uiso 1 1 d GDU
C36F C 0.7653(8) 0.8818(7) 0.3251(3) 0.42(3) Uiso 1 1 d GDU
C50G C 0.8572(16) 0.6281(14) 0.2118(6) 0.49(3) Uiso 1 1 d DU
C37F C 0.4954(5) 0.7490(8) 0.39549(16) 0.39(2) Uiso 1 1 d GDU
C38F C 0.4869(7) 0.7153(9) 0.4010(3) 0.41(3) Uiso 1 1 d GDU
C39F C 0.4573(9) 0.6976(7) 0.4097(3) 0.38(3) Uiso 1 1 d GDU
C40F C 0.4362(5) 0.7137(7) 0.41290(18) 0.37(2) Uiso 1 1 d GDU
C41F C 0.4447(7) 0.7474(8) 0.4074(3) 0.40(3) Uiso 1 1 d GDU
C42F C 0.4743(8) 0.7651(7) 0.3986(3) 0.40(3) Uiso 1 1 d GDU
C49G C 0.8540(10) 0.6564(10) 0.2034(4) 0.45(3) Uiso 1 1 d DU
C43F C 0.5246(6) 0.7672(8) 0.3861(2) 0.40(3) Uiso 1 1 d GDU
C44F C 0.5102(6) 0.7515(8) 0.3737(2) 0.44(3) Uiso 1 1 d GDU
C45F C 0.5326(8) 0.7630(8) 0.3625(2) 0.44(3) Uiso 1 1 d GDU
C46F C 0.5693(7) 0.7903(8) 0.3636(2) 0.47(3) Uiso 1 1 d GDU
C47F C 0.5837(6) 0.8060(7) 0.3759(3) 0.52(3) Uiso 1 1 d GDU
C48F C 0.5613(6) 0.7944(8) 0.3872(2) 0.48(3) Uiso 1 1 d GDU
C56G C 0.6866(14) 0.8993(14) 0.3783(4) 0.39(3) Uiso 1 1 d DU
C57G C 0.665(2) 0.9204(18) 0.3773(6) 0.42(3) Uiso 1 1 d DU
C58G C 0.656(2) 0.923(2) 0.3625(6) 0.46(3) Uiso 1 1 d DU
C59G C 0.659(2) 0.902(2) 0.3501(5) 0.49(3) Uiso 1 1 d DU
C60G C 0.6843(11) 0.8883(9) 0.3541(4) 0.46(2) Uiso 1 1 d DU
C65E C 0.8166(13) 0.6086(13) 0.1874(5) 0.43(3) Uiso 1 1 d DU
C66E C 0.8712(14) 0.7190(10) 0.2055(4) 0.42(3) Uiso 1 1 d DU
C67E C 0.6215(8) 0.8335(11) 0.3763(4) 0.51(3) Uiso 1 1 d DU
C68E C 0.7024(13) 0.8738(14) 0.3340(3) 0.412 Uiso 1 1 d DU
C69U C 0.5190(11) 0.7488(11) 0.3485(4) 0.48(3) Uiso 1 1 d DU
C70U C 0.524(2) 0.7151(15) 0.3454(6) 0.52(5) Uiso 1 1 d DU
C71U C 0.5434(16) 0.7783(16) 0.3381(5) 0.45(4) Uiso 1 1 d DU
C72U C 0.4781(12) 0.7382(18) 0.3468(6) 0.44(4) Uiso 1 1 d DU
C73U C 0.8591(12) 0.8140(12) 0.1816(4) 0.50(3) Uiso 1 1 d DU
C74U C 0.863(2) 0.8523(14) 0.1832(7) 0.52(4) Uiso 1 1 d DU
C75U C 0.8796(19) 0.814(2) 0.1689(5) 0.50(5) Uiso 1 1 d DU
C76U C 0.8179(12) 0.7843(18) 0.1801(7) 0.52(5) Uiso 1 1 d DU
C77U C 0.7254(10) 0.7740(9) 0.3417(4) 0.419 Uiso 1 1 d DU
C78U C 0.7292(16) 0.7778(14) 0.3571(4) 0.35(3) Uiso 1 1 d DU
C79U C 0.6852(11) 0.7460(13) 0.3380(6) 0.41(4) Uiso 1 1 d DU
C80U C 0.7503(15) 0.7583(15) 0.3369(6) 0.42(4) Uiso 1 1 d DU
C81U C 0.7265(10) 0.6216(10) 0.1593(4) 0.40(3) Uiso 1 1 d DU
C82U C 0.6896(12) 0.6059(16) 0.1669(6) 0.42(4) Uiso 1 1 d DU
C83U C 0.7177(18) 0.6174(17) 0.1442(4) 0.45(4) Uiso 1 1 d DU
C84U C 0.7482(14) 0.6633(10) 0.1624(6) 0.35(3) Uiso 1 1 d DU
O9E O 0.8519(10) 0.7448(8) 0.1842(3) 0.42(2) Uiso 1 1 d DU
O10E O 0.7799(8) 0.6460(7) 0.1801(4) 0.45(3) Uiso 1 1 d DU
O11E O 0.6803(7) 0.8164(9) 0.3391(3) 0.44(3) Uiso 1 1 d DU
O12E O 0.5972(7) 0.7981(9) 0.3556(3) 0.432 Uiso 1 1 d DU
C1J C 0.4203(8) 0.5784(10) 0.2416(2) 0.39(2) Uiso 1 1 d GDU
C2J C 0.4313(8) 0.6156(9) 0.2412(3) 0.40(3) Uiso 1 1 d GDU
C3J C 0.4148(8) 0.6285(7) 0.2324(3) 0.353 Uiso 1 1 d GDU
C4J C 0.3871(6) 0.6040(8) 0.22386(17) 0.37(2) Uiso 1 1 d GDU
C5J C 0.3761(8) 0.5668(8) 0.2242(3) 0.41(3) Uiso 1 1 d GDU
C6J C 0.3926(10) 0.5539(7) 0.2331(3) 0.38(3) Uiso 1 1 d GDU
C55K C 0.6753(12) 0.9086(11) 0.1095(4) 0.38(2) Uiso 1 1 d DU
C7J C 0.4393(7) 0.5676(10) 0.2513(2) 0.43(3) Uiso 1 1 d GDU
C8J C 0.4331(7) 0.5321(9) 0.2530(2) 0.43(3) Uiso 1 1 d GDU
C9J C 0.4541(8) 0.5254(7) 0.2621(3) 0.41(3) Uiso 1 1 d GDU
C10J C 0.4813(8) 0.5543(8) 0.2695(3) 0.42(3) Uiso 1 1 d GDU
C11J C 0.4875(8) 0.5898(8) 0.2678(3) 0.44(2) Uiso 1 1 d GDU
C12J C 0.4665(9) 0.5965(8) 0.2587(3) 0.45(3) Uiso 1 1 d GDU
C54K C 0.4553(10) 0.4811(12) 0.2931(4) 0.43(3) Uiso 1 1 d DU
C13J C 0.5943(6) 0.4317(6) 0.3191(3) 0.40(2) Uiso 1 1 d GDU
C14J C 0.5912(9) 0.4367(9) 0.3327(4) 0.39(3) Uiso 1 1 d GDU
C15J C 0.6076(9) 0.4248(9) 0.3420(3) 0.38(3) Uiso 1 1 d GDU
C16J C 0.6271(7) 0.4079(7) 0.3377(3) 0.36(2) Uiso 1 1 d GDU
C17J C 0.6301(8) 0.4029(8) 0.3241(3) 0.39(3) Uiso 1 1 d GDU
C18J C 0.6137(8) 0.4148(8) 0.3149(2) 0.43(3) Uiso 1 1 d GDU
C53K C 0.4157(10) 0.4645(17) 0.2978(5) 0.46(3) Uiso 1 1 d DU
C19J C 0.5854(7) 0.4381(7) 0.3055(3) 0.41(2) Uiso 1 1 d GDU
C20J C 0.5885(7) 0.4360(7) 0.2918(3) 0.434 Uiso 1 1 d GDU
C21J C 0.5762(7) 0.4538(8) 0.2833(3) 0.47(3) Uiso 1 1 d GDU
C22J C 0.5607(6) 0.4736(7) 0.2885(3) 0.46(3) Uiso 1 1 d GDU
C23J C 0.5575(7) 0.4757(7) 0.3023(3) 0.42(2) Uiso 1 1 d GDU
C24J C 0.5699(8) 0.4580(8) 0.3108(2) 0.381 Uiso 1 1 d GDU
C52K C 0.4077(13) 0.4409(14) 0.3105(6) 0.44(3) Uiso 1 1 d DU
C25J C 0.5013(7) 0.7445(9) 0.1496(3) 0.41(3) Uiso 1 1 d GDU
C26J C 0.4686(9) 0.7133(10) 0.1459(3) 0.41(3) Uiso 1 1 d GDU
C27J C 0.4385(7) 0.6990(8) 0.1545(3) 0.43(3) Uiso 1 1 d GDU
C28J C 0.4411(6) 0.7158(7) 0.1667(3) 0.42(2) Uiso 1 1 d GDU
C29J C 0.4739(8) 0.7469(9) 0.1704(3) 0.39(3) Uiso 1 1 d GDU
C30J C 0.5040(6) 0.7613(8) 0.1618(3) 0.38(3) Uiso 1 1 d GDU
C51K C 0.4358(15) 0.4637(17) 0.3215(4) 0.40(3) Uiso 1 1 d DU
C31J C 0.5340(6) 0.7596(9) 0.1412(2) 0.35(2) Uiso 1 1 d GDU
C32J C 0.5433(7) 0.7355(7) 0.1352(3) 0.34(3) Uiso 1 1 d GDU
C33J C 0.5745(8) 0.7491(8) 0.1272(3) 0.38(2) Uiso 1 1 d GDU
C34J C 0.5965(6) 0.7868(8) 0.1253(3) 0.39(2) Uiso 1 1 d GDU
C35J C 0.5873(7) 0.8109(7) 0.1313(3) 0.42(2) Uiso 1 1 d GDU
C36J C 0.5560(8) 0.7973(9) 0.1392(3) 0.36(3) Uiso 1 1 d GDU
C50K C 0.4752(13) 0.4778(16) 0.3164(4) 0.41(3) Uiso 1 1 d DU
C37J C 0.8123(5) 0.9162(10) 0.0674(2) 0.40(3) Uiso 1 1 d GDU
C38J C 0.8279(8) 0.8964(7) 0.0621(3) 0.40(3) Uiso 1 1 d GDU
C39J C 0.8618(8) 0.9149(8) 0.0557(4) 0.37(3) Uiso 1 1 d GDU
C40J C 0.8801(5) 0.9530(8) 0.0545(3) 0.43(2) Uiso 1 1 d GDU
C41J C 0.8645(8) 0.9727(7) 0.0598(4) 0.45(3) Uiso 1 1 d GDU
C42J C 0.8306(8) 0.9543(10) 0.0662(4) 0.46(3) Uiso 1 1 d GDU
C49K C 0.4856(10) 0.5015(12) 0.3037(4) 0.37(2) Uiso 1 1 d DU
C43J C 0.7764(6) 0.8943(9) 0.0740(3) 0.39(2) Uiso 1 1 d GDU
C44J C 0.7680(7) 0.8595(9) 0.0784(3) 0.38(3) Uiso 1 1 d GDU
C45J C 0.7353(8) 0.8376(7) 0.0853(3) 0.39(3) Uiso 1 1 d GDU
C46J C 0.7111(6) 0.8504(7) 0.0877(2) 0.40(3) Uiso 1 1 d GDU
C47J C 0.7195(7) 0.8852(8) 0.0833(2) 0.41(3) Uiso 1 1 d GDU
C48J C 0.7522(8) 0.9071(7) 0.0765(3) 0.37(3) Uiso 1 1 d GDU
C56K C 0.7074(14) 0.9486(12) 0.1085(4) 0.362 Uiso 1 1 d DU
C57K C 0.7023(17) 0.9709(14) 0.1197(7) 0.42(3) Uiso 1 1 d DU
C58K C 0.7139(16) 0.9626(14) 0.1333(6) 0.42(3) Uiso 1 1 d DU
C59K C 0.6762(15) 0.9267(14) 0.1337(5) 0.47(3) Uiso 1 1 d DU
C60K C 0.6759(11) 0.8975(10) 0.1241(4) 0.44(3) Uiso 1 1 d DU
C65P C 0.5430(11) 0.4998(13) 0.3061(4) 0.381 Uiso 1 1 d DU
C66P C 0.4483(14) 0.4932(10) 0.2697(4) 0.43(3) Uiso 1 1 d DU
C67P C 0.6911(11) 0.8948(13) 0.0866(3) 0.41(3) Uiso 1 1 d DU
C68P C 0.6106(9) 0.8504(8) 0.1290(6) 0.408 Uiso 1 1 d DU
C69Q C 0.7248(11) 0.8000(10) 0.0907(4) 0.46(3) Uiso 1 1 d DU
C70Q C 0.6951(16) 0.7915(16) 0.1014(6) 0.44(4) Uiso 1 1 d DU
C71Q C 0.7597(14) 0.8020(17) 0.0965(7) 0.45(4) Uiso 1 1 d DU
C72Q C 0.7069(19) 0.7699(13) 0.0799(6) 0.50(5) Uiso 1 1 d DU
C73Q C 0.5112(10) 0.6191(9) 0.2779(3) 0.347 Uiso 1 1 d DU
C74Q C 0.5234(15) 0.6566(11) 0.2710(5) 0.36(3) Uiso 1 1 d DU
C75Q C 0.5447(12) 0.6165(15) 0.2824(5) 0.36(3) Uiso 1 1 d DU
C76Q C 0.4888(12) 0.6164(13) 0.2905(4) 0.27(3) Uiso 1 1 d DU
C77Q C 0.5856(11) 0.7243(10) 0.1201(4) 0.404 Uiso 1 1 d DU
C78Q C 0.5503(13) 0.6896(13) 0.1153(6) 0.46(4) Uiso 1 1 d DU
C79Q C 0.6102(15) 0.7447(16) 0.1080(5) 0.39(4) Uiso 1 1 d DU
C80Q C 0.6062(15) 0.7133(16) 0.1303(5) 0.38(3) Uiso 1 1 d DU
C81Q C 0.5658(11) 0.4545(11) 0.2695(3) 0.54(3) Uiso 1 1 d DU
C82Q C 0.6055(13) 0.466(2) 0.2629(6) 0.63(6) Uiso 1 1 d DU
C83Q C 0.5470(16) 0.4138(12) 0.2644(5) 0.38(4) Uiso 1 1 d DU
C84Q C 0.557(2) 0.4819(18) 0.2632(7) 0.57(5) Uiso 1 1 d DU
O9P O 0.4960(11) 0.5429(10) 0.2790(3) 0.42(2) Uiso 1 1 d DU
O10P O 0.5479(9) 0.4924(9) 0.2817(4) 0.45(3) Uiso 1 1 d DU
O12P O 0.6782(8) 0.8296(10) 0.0938(3) 0.43(3) Uiso 1 1 d DU
O11P O 0.6249(8) 0.7961(10) 0.1169(4) 0.40(2) Uiso 1 1 d DU

loop_
_atom_type_symbol
_atom_type_description
_atom_type_scat_dispersion_real
_atom_type_scat_dispersion_imag
_atom_type_scat_source
C C 0.0181 0.0091 'International Tables Vol C Tables 4.2.6.8 and 6.1.1.4'
Cl Cl 0.3639 0.7018 'International Tables Vol C Tables 4.2.6.8 and 6.1.1.4'
Mn Mn -0.5299 2.8052 'International Tables Vol C Tables 4.2.6.8 and 6.1.1.4'
N N 0.0311 0.0180 'International Tables Vol C Tables 4.2.6.8 and 6.1.1.4'
O O 0.0492 0.0322 'International Tables Vol C Tables 4.2.6.8 and 6.1.1.4'
Zn Zn -1.5491 0.6778 'International Tables Vol C Tables 4.2.6.8 and 6.1.1.4'

loop_
_geom_angle_atom_site_label_1
_geom_angle_atom_site_label_2
_geom_angle_atom_site_label_3
_geom_angle
_geom_angle_site_symmetry_1
_geom_angle_site_symmetry_3
O8A Zn1 O7A 132.9(14) 4 6
O8A Zn1 O3A 94.7(16) 4 3_665
O7A Zn1 O3A 106.4(12) 6 3_665
O8A Zn1 O1Z 107.8(12) 4 .
O7A Zn1 O1Z 105.9(7) 6 .
O3A Zn1 O1Z 106.1(13) 3_665 .
O1Z Zn2 O4A 107.5(8) . 3_665
O1Z Zn2 O4A 107.5(8) . 2_655
O4A Zn2 O4A 111.4(8) 3_665 2_655
O1Z Zn2 O4A 107.5(8) . .
O4A Zn2 O4A 111.4(8) 3_665 .
O4A Zn2 O4A 111.4(8) 2_655 .
O2Z Zn3 O1A 108.0(8) . 3_565
O2Z Zn3 O1A 108.0(8) . 2_665
O1A Zn3 O1A 110.9(7) 3_565 2_665
O2Z Zn3 O1A 108.0(8) . .
O1A Zn3 O1A 110.9(7) 3_565 .
O1A Zn3 O1A 110.9(7) 2_665 .
O2Z Zn3 Zn4 35.82(14) . 3_565
O1A Zn3 Zn4 72.3(7) 3_565 3_565
O1A Zn3 Zn4 124.8(7) 2_665 3_565
O1A Zn3 Zn4 119.0(7) . 3_565
O2Z Zn3 Zn4 35.82(14) . 2_665
O1A Zn3 Zn4 119.0(7) 3_565 2_665
O1A Zn3 Zn4 72.3(7) 2_665 2_665
O1A Zn3 Zn4 124.8(7) . 2_665
Zn4 Zn3 Zn4 60.9(2) 3_565 2_665
O2Z Zn3 Zn4 35.82(14) . .
O1A Zn3 Zn4 124.8(7) 3_565 .
O1A Zn3 Zn4 119.0(7) 2_665 .
O1A Zn3 Zn4 72.3(7) . .
Zn4 Zn3 Zn4 60.9(2) 3_565 .
Zn4 Zn3 Zn4 60.9(2) 2_665 .
O2Z Zn4 O6A 111.4(11) . .
O2Z Zn4 O5A 110.0(11) . 2_665
O6A Zn4 O5A 80.9(11) . 2_665
O2Z Zn4 O2A 121.5(12) . .
O6A Zn4 O2A 114.0(11) . .
O5A Zn4 O2A 111.8(11) 2_665 .
O2Z Zn4 Zn3 36.0(9) . .
O6A Zn4 Zn3 132.4(9) . .
O5A Zn4 Zn3 133.5(9) 2_665 .
O2A Zn4 Zn3 85.6(7) . .
O2E Zn1A O2E 105.3 2_765 .
O2E Zn1A O2E 105.3 2_765 3_675
O2E Zn1A O2E 105.3 . 3_675
O2E Zn1A O3Z 113.3 2_765 .
O2E Zn1A O3Z 113.3 . .
O2E Zn1A O3Z 113.3 3_675 .
O2E Zn1A Zn2A 74.7 2_765 3_675
O2E Zn1A Zn2A 131.7 . 3_675
O2E Zn1A Zn2A 121.5 3_675 3_675
O3Z Zn1A Zn2A 39.0 . 3_675
O2E Zn1A Zn2A 121.5 2_765 2_765
O2E Zn1A Zn2A 74.7 . 2_765
O2E Zn1A Zn2A 131.7 3_675 2_765
O3Z Zn1A Zn2A 39.0 . 2_765
Zn2A Zn1A Zn2A 66.0 3_675 2_765
O2E Zn1A Zn2A 131.7 2_765 .
O2E Zn1A Zn2A 121.5 . .
O2E Zn1A Zn2A 74.7 3_675 .
O3Z Zn1A Zn2A 39.0 . .
Zn2A Zn1A Zn2A 66.0 3_675 .
Zn2A Zn1A Zn2A 66.0 2_765 .
O6E Zn2A O1E 100.8 . 3_675
O6E Zn2A O5E 130.3 . 3_675
O1E Zn2A O5E 95.4 3_675 3_675
O6E Zn2A O3Z 107.8 . .
O1E Zn2A O3Z 122.2 3_675 .
O5E Zn2A O3Z 102.1 3_675 .
O6E Zn2A Zn1A 113.0 . .
O1E Zn2A Zn1A 83.3 3_675 .
O5E Zn2A Zn1A 115.3 3_675 .
O3Z Zn2A Zn1A 39.5 . .
O4E Zn3A O4Z 122.4 6_565 .
O4E Zn3A O7E 118.6 6_565 .
O4Z Zn3A O7E 113.9 . .
O4E Zn3A O8E 88.1 6_565 3_565
O4Z Zn3A O8E 109.6 . 3_565
O7E Zn3A O8E 95.0 . 3_565
O4E Zn3A Zn4A 88.4 6_565 .
O4Z Zn3A Zn4A 35.8 . .
O7E Zn3A Zn4A 134.7 . .
O8E Zn3A Zn4A 123.5 3_565 .
O4E Zn3A Zn3A 120.7 6_565 3_565
O4Z Zn3A Zn3A 34.6 . 3_565
O7E Zn3A Zn3A 119.2 . 3_565
O8E Zn3A Zn3A 75.1 3_565 3_565
Zn4A Zn3A Zn3A 59.2 . 3_565
O4E Zn3A Zn3A 142.9 6_565 2_665
O4Z Zn3A Zn3A 34.6 . 2_665
O7E Zn3A Zn3A 80.6 . 2_665
O8E Zn3A Zn3A 123.6 3_565 2_665
Zn4A Zn3A Zn3A 59.2 . 2_665
Zn3A Zn3A Zn3A 60.0 3_565 2_665
O4Z Zn4A O3E 99.5 . 6_565
O4Z Zn4A O3E 99.5 . 4_455
O3E Zn4A O3E 117.3 6_565 4_455
O4Z Zn4A O3E 99.5 . 5
O3E Zn4A O3E 117.3 6_565 5
O3E Zn4A O3E 117.3 4_455 5
O4Z Zn4A Zn3A 36.2 . 3_565
O3E Zn4A Zn3A 113.5 6_565 3_565
O3E Zn4A Zn3A 116.7 4_455 3_565
O3E Zn4A Zn3A 63.4 5 3_565
O4Z Zn4A Zn3A 36.2 . 2_665
O3E Zn4A Zn3A 116.7 6_565 2_665
O3E Zn4A Zn3A 63.4 4_455 2_665
O3E Zn4A Zn3A 113.5 5 2_665
Zn3A Zn4A Zn3A 61.6 3_565 2_665
O4Z Zn4A Zn3A 36.2 . .
O3E Zn4A Zn3A 63.4 6_565 .
O3E Zn4A Zn3A 113.5 4_455 .
O3E Zn4A Zn3A 116.7 5 .
Zn3A Zn4A Zn3A 61.6 3_565 .
Zn3A Zn4A Zn3A 61.6 2_665 .
O3P Zn1B O7P 99.1 . 6_565
O3P Zn1B O5Z 131.4 . .
O7P Zn1B O5Z 112.2 6_565 .
O3P Zn1B O8P 93.2 . 4_445
O7P Zn1B O8P 111.0 6_565 4_445
O5Z Zn1B O8P 108.0 . 4_445
O3P Zn1B C62P 32.0 . .
O7P Zn1B C62P 120.1 6_565 .
O5Z Zn1B C62P 99.5 . .
O8P Zn1B C62P 105.0 4_445 .
O3P Zn1B Zn2B 92.8 . .
O7P Zn1B Zn2B 130.7 6_565 .
O5Z Zn1B Zn2B 38.7 . .
O8P Zn1B Zn2B 115.8 4_445 .
C62P Zn1B Zn2B 60.8 . .
O1P Zn4B O6Z 142.0 . .
O1P Zn4B O6P 98.3 . 3_565
O6Z Zn4B O6P 100.3 . 3_565
O1P Zn4B O5P 114.0 . .
O6Z Zn4B O5P 95.4 . .
O6P Zn4B O5P 98.9 3_565 .
O1P Zn4B Zn3B 88.4 . .
O6Z Zn4B Zn3B 54.0 . .
O6P Zn4B Zn3B 126.1 3_565 .
O5P Zn4B Zn3B 126.8 . .
O1P Zn4B Zn4B 136.8 . 2_665
O6Z Zn4B Zn4B 30.0 . 2_665
O6P Zn4B Zn4B 123.3 3_565 2_665
O5P Zn4B Zn4B 73.7 . 2_665
Zn3B Zn4B Zn4B 59.1 . 2_665
O1P Zn4B Zn4B 128.9 . 3_565
O6Z Zn4B Zn4B 30.0 . 3_565
O6P Zn4B Zn4B 76.6 3_565 3_565
O5P Zn4B Zn4B 117.0 . 3_565
Zn3B Zn4B Zn4B 59.1 . 3_565
Zn4B Zn4B Zn4B 60.0 2_665 3_565
O4P Zn2B O4P 113.3 3_665 2_655
O4P Zn2B O4P 113.3 3_665 .
O4P Zn2B O4P 113.3 2_655 .
O4P Zn2B O5Z 105.3 3_665 .
O4P Zn2B O5Z 105.3 2_655 .
O4P Zn2B O5Z 105.3 . .
O4P Zn2B Zn1B 68.4 3_665 3_665
O4P Zn2B Zn1B 122.3 2_655 3_665
O4P Zn2B Zn1B 117.8 . 3_665
O5Z Zn2B Zn1B 36.9 . 3_665
O4P Zn2B Zn1B 117.8 3_665 2_655
O4P Zn2B Zn1B 68.4 2_655 2_655
O4P Zn2B Zn1B 122.3 . 2_655
O5Z Zn2B Zn1B 36.9 . 2_655
Zn1B Zn2B Zn1B 62.7 3_665 2_655
O4P Zn2B Zn1B 122.3 3_665 .
O4P Zn2B Zn1B 117.8 2_655 .
O4P Zn2B Zn1B 68.4 . .
O5Z Zn2B Zn1B 36.9 . .
Zn1B Zn2B Zn1B 62.7 3_665 .
Zn1B Zn2B Zn1B 62.7 2_655 .
O2P Zn3B O2P 117.3 2_665 3_565
O2P Zn3B O2P 117.3 2_665 .
O2P Zn3B O2P 117.3 3_565 .
O2P Zn3B O6Z 99.6 2_665 .
O2P Zn3B O6Z 99.6 3_565 .
O2P Zn3B O6Z 99.6 . .
O2P Zn3B Zn4B 111.7 2_665 3_565
O2P Zn3B Zn4B 63.4 3_565 3_565
O2P Zn3B Zn4B 118.7 . 3_565
O6Z Zn3B Zn4B 36.4 . 3_565
O2P Zn3B Zn4B 63.4 2_665 2_665
O2P Zn3B Zn4B 118.7 3_565 2_665
O2P Zn3B Zn4B 111.7 . 2_665
O6Z Zn3B Zn4B 36.4 . 2_665
Zn4B Zn3B Zn4B 61.9 3_565 2_665
O2P Zn3B Zn4B 118.7 2_665 .
O2P Zn3B Zn4B 111.7 3_565 .
O2P Zn3B Zn4B 63.4 . .
O6Z Zn3B Zn4B 36.4 . .
Zn4B Zn3B Zn4B 61.9 3_565 .
Zn4B Zn3B Zn4B 61.9 2_665 .
Zn2 O1Z Zn1 111.9(9) . 3_665
Zn2 O1Z Zn1 111.9(9) . .
Zn1 O1Z Zn1 107.0(9) 3_665 .
Zn2 O1Z Zn1 111.9(9) . 2_655
Zn1 O1Z Zn1 107.0(9) 3_665 2_655
Zn1 O1Z Zn1 107.0(9) . 2_655
Zn4 O2Z Zn4 110.7(9) 3_565 2_665
Zn4 O2Z Zn4 110.7(9) 3_565 .
Zn4 O2Z Zn4 110.7(9) 2_665 .
Zn4 O2Z Zn3 108.2(9) 3_565 .
Zn4 O2Z Zn3 108.2(9) 2_665 .
Zn4 O2Z Zn3 108.2(9) . .
Zn2A O3Z Zn2A 116.1 3_675 2_765
Zn2A O3Z Zn2A 116.1 3_675 .
Zn2A O3Z Zn2A 116.1 2_765 .
Zn2A O3Z Zn1A 101.5 3_675 .
Zn2A O3Z Zn1A 101.5 2_765 .
Zn2A O3Z Zn1A 101.5 . .
Zn4A O4Z Zn3A 108.0 . 3_565
Zn4A O4Z Zn3A 108.0 . 2_665
Zn3A O4Z Zn3A 110.9 3_565 2_665
Zn4A O4Z Zn3A 108.0 . .
Zn3A O4Z Zn3A 110.9 3_565 .
Zn3A O4Z Zn3A 110.9 2_665 .
Zn1B O5Z Zn1B 114.0 3_665 2_655
Zn1B O5Z Zn1B 114.0 3_665 .
Zn1B O5Z Zn1B 114.0 2_655 .
Zn1B O5Z Zn2B 104.4 3_665 .
Zn1B O5Z Zn2B 104.4 2_655 .
Zn1B O5Z Zn2B 104.4 . .
Zn4B O6Z Zn4B 120.0 3_565 2_665
Zn4B O6Z Zn4B 120.0 3_565 .
Zn4B O6Z Zn4B 120.0 2_665 .
Zn4B O6Z Zn3B 89.6 3_565 .
Zn4B O6Z Zn3B 89.6 2_665 .
Zn4B O6Z Zn3B 89.6 . .
C61E O1E Zn2A 131.6 . 2_765
C61E O2E Zn1A 126.3 . .
C62E O3E Zn4A 151.3 . 7_544
C62E O4E Zn3A 116.0 . 8_654
C63E O5E Zn2A 144.8 . 2_765
C63E O6E Zn2A 130.2 . .
C64E O7E Zn3A 126.6 . .
C64E O8E Zn3A 128.2 . 2_665
O1E C61E O2E 124.0 . .
O1E C61E C4F 131.1(10) . .
O2E C61E C4F 104.3(11) . .
O3E C62E O4E 115.1 . .
O3E C62E C16F 127.0(12) . .
O4E C62E C16F 117.9(12) . .
O5E C63E C28F 132.7(5) . .
O5E C63E O6E 114.9 . .
C28F C63E O6E 112.4(5) . .
O7E C64E O8E 125.8 . .
O7E C64E C40F 116.0(12) . .
O8E C64E C40F 116.6(12) . .
C61P O1P Zn4B 118.3 . .
C61P O2P Zn3B 147.3 . .
C62P O3P Zn1B 110.8 . .
C62P O4P Zn2B 132.3 . .
C63P O5P Zn4B 130.0 . .
C63P O6P Zn4B 132.7 . 2_665
C64P O7P Zn1B 134.1 . 8_654
C64P O8P Zn1B 122.7 . 7_554
O2P C61P O1P 118.7 . .
O2P C61P C4J 119.3(9) . .
O1P C61P C4J 121.8(9) . .
O4P C62P O3P 134.4 . .
O4P C62P C16J 120.5(12) . .
O3P C62P C16J 105.0(12) . .
O4P C62P Zn1B 97.7 . .
O3P C62P Zn1B 37.3 . .
C16J C62P Zn1B 140.3(12) . .
O6P C63P O5P 126.0 . .
O6P C63P C28J 116.5(9) . .
O5P C63P C28J 117.5(9) . .
O7P C64P C40J 120.3(12) . .
O7P C64P O8P 121.5 . .
C40J C64P O8P 117.7(12) . .
Mn2B Cl2B C66P 79.4(13) . .
O11A Mn1 O12A 98.7(14) . .
O11A Mn1 N4 102.7(16) . .
O12A Mn1 N4 157.5(17) . .
O11A Mn1 N3 172.0(16) . .
O12A Mn1 N3 75.4(16) . .
N4 Mn1 N3 82.6(15) . .
O11A Mn1 Cl1 98.8(12) . .
O12A Mn1 Cl1 93.6(12) . .
N4 Mn1 Cl1 90.2(12) . .
N3 Mn1 Cl1 87.1(12) . .
O11A Mn1 C68A 78.2(12) . .
O12A Mn1 C68A 164.3(16) . .
N4 Mn1 C68A 33.4(9) . .
N3 Mn1 C68A 108.9(12) . .
Cl1 Mn1 C68A 71.9(11) . .
O9A Mn2 N2 152.7(18) . .
O9A Mn2 N1 98.1(16) . .
N2 Mn2 N1 79.4(15) . .
O9A Mn2 O10A 95.7(13) . .
N2 Mn2 O10A 92.6(14) . .
N1 Mn2 O10A 163.1(14) . .
O9A Mn2 Cl2 101.1(14) . .
N2 Mn2 Cl2 105.8(14) . .
N1 Mn2 Cl2 86.2(13) . .
O10A Mn2 Cl2 81.7(11) . .
O9A Mn2 C54C 127.9(14) . .
N2 Mn2 C54C 60.9(11) . .
N1 Mn2 C54C 33.4(9) . .
O10A Mn2 C54C 129.9(12) . .
Cl2 Mn2 C54C 68.1(12) . .
O12E Mn1A N4A 162.6(19) . .
O12E Mn1A O11E 138.8(18) . .
N4A Mn1A O11E 58.1(12) . .
O12E Mn1A N3A 74.0(14) . .
N4A Mn1A N3A 89.0(13) . .
O11E Mn1A N3A 147.1(15) . .
O12E Mn1A Cl1A 95.5(11) . .
N4A Mn1A Cl1A 87.0(10) . .
O11E Mn1A Cl1A 91.4(10) . .
N3A Mn1A Cl1A 86.2(10) . .
O12E Mn1A C55G 107.8(14) . .
N4A Mn1A C55G 58.0(11) . .
O11E Mn1A C55G 111.6(12) . .
N3A Mn1A C55G 39.3(7) . .
Cl1A Mn1A C55G 63.7(11) . .
O12E Mn1A C60G 126.5(16) . .
N4A Mn1A C60G 36.1(7) . .
O11E Mn1A C60G 93.2(12) . .
N3A Mn1A C60G 54.4(10) . .
Cl1A Mn1A C60G 94.5(13) . .
C55G Mn1A C60G 36.4(7) . .
N2A Mn2A O9E 163.2(17) . .
N2A Mn2A N1A 88.1(15) . .
O9E Mn2A N1A 75.7(15) . .
N2A Mn2A O10E 70.4(15) . .
O9E Mn2A O10E 126.4(16) . .
N1A Mn2A O10E 152.4(15) . .
N2A Mn2A Cl2A 95.2(14) . .
O9E Mn2A Cl2A 86.7(12) . .
N1A Mn2A Cl2A 80.7(12) . .
O10E Mn2A Cl2A 84.2(11) . .
N2A Mn2A C66E 89.0(14) . .
O9E Mn2A C66E 75.4(13) . .
N1A Mn2A C66E 37.0(8) . .
O10E Mn2A C66E 151.9(16) . .
Cl2A Mn2A C66E 117.4(13) . .
N2A Mn2A C49G 33.6(8) . .
O9E Mn2A C49G 129.7(14) . .
N1A Mn2A C49G 57.2(10) . .
O10E Mn2A C49G 103.9(14) . .
Cl2A Mn2A C49G 100.9(14) . .
C66E Mn2A C49G 56.8(12) . .
O11P Mn1B N3B 165(2) . .
O11P Mn1B N4B 87.2(17) . .
N3B Mn1B N4B 100.4(16) . .
O11P Mn1B O12P 101.1(16) . .
N3B Mn1B O12P 73.9(17) . .
N4B Mn1B O12P 167.4(16) . .
O11P Mn1B Cl1B 93.0(14) . .
N3B Mn1B Cl1B 100.5(16) . .
N4B Mn1B Cl1B 85.7(13) . .
O12P Mn1B Cl1B 84.5(12) . .
O11P Mn1B C60K 121.7(16) . .
N3B Mn1B C60K 68.0(13) . .
N4B Mn1B C60K 35.1(8) . .
O12P Mn1B C60K 134.5(14) . .
Cl1B Mn1B C60K 79.2(14) . .
O11P Mn1B C55K 148.6(17) . .
N3B Mn1B C55K 34.6(9) . .
N4B Mn1B C55K 65.9(11) . .
O12P Mn1B C55K 108.4(15) . .
Cl1B Mn1B C55K 100.3(15) . .
C60K Mn1B C55K 36.3(7) . .
O9P Mn2B O10P 168(2) . .
O9P Mn2B N2B 99.9(17) . .
O10P Mn2B N2B 68.1(17) . .
O9P Mn2B Cl2B 103.7(15) . .
O10P Mn2B Cl2B 82.9(13) . .
N2B Mn2B Cl2B 103.0(15) . .
O9P Mn2B N1B 39.6(14) . .
O10P Mn2B N1B 136.5(17) . .
N2B Mn2B N1B 81.4(14) . .
Cl2B Mn2B N1B 74.2(11) . .
C66A N1 C54C 133(3) . .
C66A N1 Mn2 124(3) . .
C54C N1 Mn2 98(2) . .
C65A N2 C49C 122(3) . .
C65A N2 Mn2 127(3) . .
C49C N2 Mn2 112(2) . .
C67A N3 C55C 115(2) . .
C67A N3 Mn1 134(3) . .
C55C N3 Mn1 109(2) . .
C68A N4 C60C 115(2) . .
C68A N4 Mn1 96(3) . .
C60C N4 Mn1 108(2) . .
C66E N1A C54G 113(2) . .
C66E N1A Mn2A 81(3) . .
C54G N1A Mn2A 95(2) . .
C65E N2A C49G 115(3) . .
C65E N2A Mn2A 129(3) . .
C49G N2A Mn2A 95(2) . .
C67E N3A C55G 89.7(18) . .
C67E N3A Mn1A 99(3) . .
C55G N3A Mn1A 79.9(18) . .
C60G N4A C68E 105.2(19) . .
C60G N4A Mn1A 87(2) . .
C68E N4A Mn1A 109(3) . .
C54K N1B O9P 136(3) . .
C54K N1B C66P 114(3) . .
O9P N1B C66P 100(3) . .
C54K N1B Mn2B 96(2) . .
O9P N1B Mn2B 52.5(15) . .
C66P N1B Mn2B 94(3) . .
C65P N2B C49K 117(2) . .
C65P N2B Mn2B 133(3) . .
C49K N2B Mn2B 110(2) . .
C55K N3B C67P 126(3) . .
C55K N3B Mn1B 96(2) . .
C67P N3B Mn1B 136(3) . .
C68P N4B C60K 128(3) . .
C68P N4B Mn1B 111(4) . .
C60K N4B Mn1B 90(2) . .
C2B C1B C6B 120.0 . .
C2B C1B C7B 124.1(18) . .
C6B C1B C7B 115.4(17) . .
C1B C2B C3B 120.0 . .
C4B C3B C2B 120.0 . .
C5B C4B C3B 120.0 . .
C5B C4B C61A 122.0(19) . .
C3B C4B C61A 118.0(19) . .
C4B C5B C6B 120.0 . .
C5B C6B C1B 120.0 . .
N3 C55C C60C 109(3) . .
N3 C55C C56C 110(3) . .
C60C C55C C56C 111(3) . .
C8B C7B C12B 120.0 . .
C8B C7B C1B 118.6(17) . .
C12B C7B C1B 121.4(17) . .
C7B C8B C9B 120.0 . .
C10B C9B C8B 120.0 . .
C10B C9B C66A 127.8(18) . .
C8B C9B C66A 112.0(18) . .
O9A C10B C11B 112.8(19) . .
O9A C10B C9B 127.1(19) . .
C11B C10B C9B 120.0 . .
C10B C11B C12B 120.0 . .
C10B C11B C73T 121.2(17) . .
C12B C11B C73T 118.8(17) . .
C11B C12B C7B 120.0 . .
N1 C54C C53C 112(3) . .
N1 C54C C49C 99(2) . .
C53C C54C C49C 114(2) . .
N1 C54C Mn2 48.3(15) . .
C53C C54C Mn2 159(2) . .
C49C C54C Mn2 80.7(17) . .
C14B C13B C18B 120.0 . .
C14B C13B C19B 120.8(18) . .
C18B C13B C19B 119.2(18) . .
C15B C14B C13B 120.0 . .
C14B C15B C16B 120.0 . .
C17B C16B C15B 120.0 . .
C17B C16B C62A 118.5(19) . .
C15B C16B C62A 121.1(19) . .
C18B C17B C16B 120.0 . .
C17B C18B C13B 120.0 . .
C54C C53C C52C 113(2) . .
C20B C19B C24B 120.0 . .
C20B C19B C13B 115.6(17) . .
C24B C19B C13B 120.6(16) . .
C19B C20B C21B 120.0 . .
C22B C21B C20B 120.0 . .
C22B C21B C81T 120.9(17) . .
C20B C21B C81T 119.0(17) . .
O10A C22B C23B 130.8(19) . .
O10A C22B C21B 109.1(19) . .
C23B C22B C21B 120.0 . .
C22B C23B C24B 120.0 . .
C22B C23B C65A 125.6(17) . .
C24B C23B C65A 114.2(18) . .
C23B C24B C19B 120.0 . .
C51C C52C C53C 108(3) . .
C26B C25B C30B 120.0 . .
C26B C25B C31B 119.7(18) . .
C30B C25B C31B 120.3(18) . .
C27B C26B C25B 120.0 . .
C26B C27B C28B 120.0 . .
C29B C28B C27B 120.0 . .
C29B C28B C63A 118.5(18) . .
C27B C28B C63A 121.5(18) . .
C30B C29B C28B 120.0 . .
C29B C30B C25B 120.0 . .
C52C C51C C50C 111(3) . .
C32B C31B C36B 120.0 . .
C32B C31B C25B 117.1(16) . .
C36B C31B C25B 122.9(16) . .
C31B C32B C33B 120.0 . .
C34B C33B C32B 120.0 . .
C34B C33B C77T 117.9(16) . .
C32B C33B C77T 122.1(16) . .
O11A C34B C33B 115.0(18) . .
O11A C34B C35B 123.8(19) . .
C33B C34B C35B 120.0 . .
C36B C35B C34B 120.0 . .
C36B C35B C68A 121(2) . .
C34B C35B C68A 119(2) . .
C35B C36B C31B 120.0 . .
C49C C50C C51C 112(2) . .
C38B C37B C42B 120.0 . .
C38B C37B C43B 122.3(18) . .
C42B C37B C43B 117.7(18) . .
C39B C38B C37B 120.0 . .
C39B C38B C74U 78(3) . 3_565
C37B C38B C74U 156(3) . 3_565
C38B C39B C40B 120.0 . .
C38B C39B C74U 58(3) . 3_565
C40B C39B C74U 166(2) . 3_565
C41B C40B C39B 120.0 . .
C41B C40B C64A 120.9(18) . .
C39B C40B C64A 118.9(18) . .
C40B C41B C42B 120.0 . .
C41B C42B C37B 120.0 . .
N2 C49C C50C 111(3) . .
N2 C49C C54C 106(2) . .
C50C C49C C54C 117(2) . .
C44B C43B C48B 120.0 . .
C44B C43B C37B 122.3(16) . .
C48B C43B C37B 117.6(16) . .
C43B C44B C45B 120.0 . .
C44B C45B C46B 120.0 . .
C44B C45B C69T 120.6(17) . .
C46B C45B C69T 119.4(17) . .
O12A C46B C45B 119(2) . .
O12A C46B C47B 121(2) . .
C45B C46B C47B 120.0 . .
C48B C47B C46B 120.0 . .
C48B C47B C67A 119.2(18) . .
C46B C47B C67A 120.8(18) . .
C47B C48B C43B 120.0 . .
C57C C56C C55C 109(3) . .
C56C C57C C58C 109(3) . .
C59C C58C C57C 126(4) . .
C58C C59C C60C 109(3) . .
N4 C60C C55C 109(3) . .
N4 C60C C59C 109(3) . .
C55C C60C C59C 110(3) . .
O2A C61A O1A 127(2) . .
O2A C61A C4B 109(2) . .
O1A C61A C4B 124(2) . .
O3A C62A O4A 115(2) . .
O3A C62A C16B 132(3) . .
O4A C62A C16B 113(2) . .
O6A C63A O5A 129(3) . .
O6A C63A C28B 116(2) . .
O5A C63A C28B 115(2) . .
O7A C64A O8A 110(2) . .
O7A C64A C40B 123(2) . .
O8A C64A C40B 127(2) . .
N2 C65A C23B 111(3) . .
N1 C66A C9B 118(3) . .
N3 C67A C47B 119(3) . .
N4 C68A C35B 118(3) . .
N4 C68A Mn1 51.1(19) . .
C35B C68A Mn1 95.8(19) . .
C45B C69T C72T 114(3) . .
C45B C69T C71T 109(3) . .
C72T C69T C71T 107(3) . .
C45B C69T C70T 107(2) . .
C72T C69T C70T 109(3) . .
C71T C69T C70T 110(3) . .
C11B C73T C75T 110(2) . .
C11B C73T C74T 109(3) . .
C75T C73T C74T 110(3) . .
C11B C73T C76T 106(2) . .
C75T C73T C76T 112(3) . .
C74T C73T C76T 109(3) . .
C33B C77T C79T 110(2) . .
C33B C77T C78T 108(2) . .
C79T C77T C78T 112(3) . .
C33B C77T C80T 114(2) . .
C79T C77T C80T 106(2) . .
C78T C77T C80T 107(2) . .
C21B C81T C84T 110(2) . .
C21B C81T C83T 112(2) . .
C84T C81T C83T 106(2) . .
C21B C81T C82T 108(2) . .
C84T C81T C82T 111(3) . .
C83T C81T C82T 109(3) . .
C61A O1A Zn3 133.1(19) . .
C61A O2A Zn4 119.7(18) . .
C62A O3A Zn1 144(3) . 2_655
C62A O4A Zn2 134.2(19) . .
C63A O5A Zn4 125(2) . 3_565
C63A O6A Zn4 127(2) . .
C64A O7A Zn1 143.6(18) . 8_544
C64A O8A Zn1 140(3) . 7_444
C10B O9A Mn2 120(2) . .
C22B O10A Mn2 116.5(19) . .
C34B O11A Mn1 119(2) . .
C46B O12A Mn1 144(2) . .
C2F C1F C6F 120.0 . .
C2F C1F C7F 119.4(19) . .
C6F C1F C7F 120.6(19) . .
C3F C2F C1F 120.0 . .
C4F C3F C2F 120.0 . .
C3F C4F C5F 120.0 . .
C3F C4F C61E 112(2) . .
C5F C4F C61E 128(2) . .
C6F C5F C4F 120.0 . .
C5F C6F C1F 120.0 . .
C60G C55G N3A 87.4(19) . .
C60G C55G C56G 108(3) . .
N3A C55G C56G 108(2) . .
C60G C55G Mn1A 73.7(15) . .
N3A C55G Mn1A 60.8(16) . .
C56G C55G Mn1A 169(2) . .
C8F C7F C12F 120.0 . .
C8F C7F C1F 118.7(18) . .
C12F C7F C1F 121.3(18) . .
C7F C8F C9F 120.0 . .
C10F C9F C8F 120.0 . .
C10F C9F C66E 116(2) . .
C8F C9F C66E 124(2) . .
O9E C10F C11F 121(2) . .
O9E C10F C9F 119(2) . .
C11F C10F C9F 120.0 . .
C10F C11F C12F 120.0 . .
C10F C11F C73U 116.8(18) . .
C12F C11F C73U 123.1(17) . .
C11F C12F C7F 120.0 . .
N1A C54G C53G 109(3) . .
N1A C54G C49G 99(2) . .
C53G C54G C49G 112(2) . .
C14F C13F C18F 120.0 . .
C14F C13F C19F 122(2) . .
C18F C13F C19F 118.2(19) . .
C13F C14F C15F 120.0 . .
C14F C15F C16F 120.0 . .
C15F C16F C17F 120.0 . .
C15F C16F C62E 123(2) . .
C17F C16F C62E 117(2) . .
C18F C17F C16F 120.0 . .
C17F C18F C13F 120.0 . .
C54G C53G C52G 111(3) . .
C20F C19F C24F 120.0 . .
C20F C19F C13F 117.6(17) . .
C24F C19F C13F 122.4(17) . .
C19F C20F C21F 120.0 . .
C20F C21F C22F 120.0 . .
C20F C21F C81U 119.1(17) . .
C22F C21F C81U 120.9(17) . .
O10E C22F C23F 120(2) . .
O10E C22F C21F 120(2) . .
C23F C22F C21F 120.0 . .
C22F C23F C24F 120.0 . .
C22F C23F C65E 119.9(19) . .
C24F C23F C65E 120.1(19) . .
C23F C24F C19F 120.0 . .
C51G C52G C53G 108(3) . .
C26F C25F C30F 120.0 . .
C26F C25F C31F 128.2(14) . .
C30F C25F C31F 111.1(14) . .
C25F C26F C27F 120.0 . .
C28F C27F C26F 120.0 . .
C27F C28F C29F 120.0 . .
C27F C28F C63E 122.3(19) . .
C29F C28F C63E 117.7(19) . .
C28F C29F C30F 120.0 . .
C29F C30F C25F 120.0 . .
C50G C51G C52G 111(3) . .
C32F C31F C36F 120.0 . .
C32F C31F C25F 120.3(18) . .
C36F C31F C25F 119.7(18) . .
C33F C32F C31F 120.0 . .
C32F C33F C34F 120.0 . .
C32F C33F C77U 117.4(17) . .
C34F C33F C77U 122.5(17) . .
O11E C34F C33F 134.3(19) . .
O11E C34F C35F 105.4(19) . .
C33F C34F C35F 120.0 . .
C36F C35F C34F 120.0 . .
C36F C35F C68E 134(2) . .
C34F C35F C68E 105.2(19) . .
C35F C36F C31F 120.0 . .
C49G C50G C51G 115(2) . .
C38F C37F C42F 120.0 . .
C38F C37F C43F 122(2) . .
C42F C37F C43F 118(2) . .
C39F C38F C37F 120.0 . .
C38F C39F C40F 120.0 . .
C39F C40F C41F 120.0 . .
C39F C40F C64E 123.1(19) . .
C41F C40F C64E 115.6(19) . .
C42F C41F C40F 120.0 . .
C41F C42F C37F 120.0 . .
N2A C49G C50G 113(3) . .
N2A C49G C54G 103(3) . .
C50G C49G C54G 116(3) . .
N2A C49G Mn2A 51.9(16) . .
C50G C49G Mn2A 164(2) . .
C54G C49G Mn2A 75.2(18) . .
C44F C43F C48F 120.0 . .
C44F C43F C37F 106.5(10) . .
C48F C43F C37F 133.5(10) . .
C45F C44F C43F 120.0 . .
C44F C45F C46F 120.0 . .
C44F C45F C69U 123.8(17) . .
C46F C45F C69U 116.1(17) . .
O12E C46F C45F 130(2) . .
O12E C46F C47F 108(2) . .
C45F C46F C47F 120.0 . .
C48F C47F C46F 120.0 . .
C48F C47F C67E 123.1(19) . .
C46F C47F C67E 116.9(19) . .
C47F C48F C43F 120.0 . .
C55G C56G C57G 111(2) . .
C56G C57G C58G 110(3) . .
C57G C58G C59G 129(3) . .
C60G C59G C58G 106(3) . .
N4A C60G C59G 136(3) . .
N4A C60G C55G 95(2) . .
C59G C60G C55G 111(3) . .
N4A C60G Mn1A 57.2(18) . .
C59G C60G Mn1A 99(4) . .
C55G C60G Mn1A 69.8(15) . .
C23F C65E N2A 119(3) . .
N1A C66E C9F 108(2) . .
N1A C66E Mn2A 62(2) . .
C9F C66E Mn2A 106(2) . .
C47F C67E N3A 113(2) . .
C35F C68E N4A 102(2) . .
C45F C69U C72U 111(3) . .
C45F C69U C71U 110(3) . .
C72U C69U C71U 110(3) . .
C45F C69U C70U 110(3) . .
C72U C69U C70U 110(3) . .
C71U C69U C70U 105(3) . .
C11F C73U C74U 111(3) . .
C11F C73U C75U 112(3) . .
C74U C73U C75U 109(3) . .
C11F C73U C76U 108(3) . .
C74U C73U C76U 110(3) . .
C75U C73U C76U 108(3) . .
C73U C74U C38B 141(10) . 2_665
C73U C74U C39B 142(10) . 2_665
C38B C74U C39B 44(10) 2_665 2_665
C33F C77U C79U 111(2) . .
C33F C77U C78U 110(2) . .
C79U C77U C78U 109(3) . .
C33F C77U C80U 110(2) . .
C79U C77U C80U 108(3) . .
C78U C77U C80U 107(3) . .
C21F C81U C84U 113(2) . .
C21F C81U C82U 111(2) . .
C84U C81U C82U 106(3) . .
C21F C81U C83U 111(2) . .
C84U C81U C83U 107(3) . .
C82U C81U C83U 108(3) . .
C10F O9E Mn2A 118(2) . .
C22F O10E Mn2A 131(2) . .
C34F O11E Mn1A 149(2) . .
C46F O12E Mn1A 153(2) . .
C2J C1J C6J 120.0 . .
C2J C1J C7J 115.8(19) . .
C6J C1J C7J 124.2(19) . .
C1J C2J C3J 120.0 . .
C4J C3J C2J 120.0 . .
C3J C4J C5J 120.0 . .
C3J C4J C61P 117(2) . .
C5J C4J C61P 123(2) . .
C6J C5J C4J 120.0 . .
C5J C6J C1J 120.0 . .
N3B C55K C60K 113(3) . .
N3B C55K C56K 110(3) . .
C60K C55K C56K 105(2) . .
N3B C55K Mn1B 49.2(16) . .
C60K C55K Mn1B 70.5(17) . .
C56K C55K Mn1B 147(3) . .
C8J C7J C12J 120.0 . .
C8J C7J C1J 125.0(18) . .
C12J C7J C1J 114.9(17) . .
C9J C8J C7J 120.0 . .
C8J C9J C10J 120.0 . .
C8J C9J C66P 134.2(19) . .
C10J C9J C66P 102.4(17) . .
O9P C10J C11J 126.5(19) . .
O9P C10J C9J 113.0(19) . .
C11J C10J C9J 120.0 . .
C10J C11J C12J 120.0 . .
C10J C11J C73Q 118.6(17) . .
C12J C11J C73Q 120.1(17) . .
C11J C12J C7J 120.0 . .
N1B C54K C53K 111(3) . .
N1B C54K C49K 104(3) . .
C53K C54K C49K 117(3) . .
C14J C13J C18J 120.0 . .
C14J C13J C19J 145.7(16) . .
C18J C13J C19J 94.3(16) . .
C14J C13J C24J 102.4(15) . .
C18J C13J C24J 137.4(15) . .
C19J C13J C24J 43.4(6) . .
C15J C14J C13J 120.0 . .
C14J C15J C16J 120.0 . .
C17J C16J C15J 120.0 . .
C17J C16J C62P 105.4(19) . .
C15J C16J C62P 134.4(19) . .
C16J C17J C18J 120.0 . .
C17J C18J C13J 120.0 . .
C54K C53K C52K 113(3) . .
C20J C19J C24J 120.0 . .
C20J C19J C13J 149.8(12) . .
C24J C19J C13J 89.8(12) . .
C21J C20J C19J 120.0 . .
C22J C21J C20J 120.0 . .
C22J C21J C81Q 96.4(14) . .
C20J C21J C81Q 142.1(14) . .
O10P C22J C21J 127(2) . .
O10P C22J C23J 113(2) . .
C21J C22J C23J 120.0 . .
C24J C23J C22J 120.0 . .
C24J C23J C65P 126.8(18) . .
C22J C23J C65P 113.1(18) . .
C23J C24J C19J 120.0 . .
C23J C24J C13J 166.2(8) . .
C19J C24J C13J 46.8(8) . .
C51K C52K C53K 110(3) . .
C26J C25J C30J 120.0 . .
C26J C25J C31J 122.0(17) . .
C30J C25J C31J 118.0(17) . .
C27J C26J C25J 120.0 . .
C28J C27J C26J 120.0 . .
C27J C28J C29J 120.0 . .
C27J C28J C63P 120(2) . .
C29J C28J C63P 120(2) . .
C28J C29J C30J 120.0 . .
C29J C30J C25J 120.0 . .
C50K C51K C52K 110(3) . .
C32J C31J C36J 120.0 . .
C32J C31J C25J 118.5(18) . .
C36J C31J C25J 121.5(18) . .
C31J C32J C33J 120.0 . .
C34J C33J C32J 120.0 . .
C34J C33J C77Q 117.4(17) . .
C32J C33J C77Q 122.6(17) . .
O11P C34J C33J 114(2) . .
O11P C34J C35J 126(2) . .
C33J C34J C35J 120.0 . .
C36J C35J C34J 120.0 . .
C36J C35J C68P 121.0(19) . .
C34J C35J C68P 119.0(19) . .
C35J C36J C31J 120.0 . .
C51K C50K C49K 115(3) . .
C38J C37J C42J 120.0 . .
C38J C37J C43J 116.1(19) . .
C42J C37J C43J 123.9(19) . .
C39J C38J C37J 120.0 . .
C38J C39J C40J 120.0 . .
C41J C40J C39J 120.0 . .
C41J C40J C64P 126(2) . .
C39J C40J C64P 114(2) . .
C40J C41J C42J 120.00(5) . .
C41J C42J C37J 120.0 . .
N2B C49K C50K 110(3) . .
N2B C49K C54K 103(3) . .
C50K C49K C54K 109(3) . .
C44J C43J C48J 120.0 . .
C44J C43J C37J 116.2(17) . .
C48J C43J C37J 123.8(17) . .
C43J C44J C45J 120.0 . .
C44J C45J C46J 120.0 . .
C44J C45J C69Q 123.1(17) . .
C46J C45J C69Q 116.9(17) . .
O12P C46J C45J 122(2) . .
O12P C46J C47J 117(2) . .
C45J C46J C47J 120.0 . .
C48J C47J C46J 120.0 . .
C48J C47J C67P 126.5(19) . .
C46J C47J C67P 113.5(19) . .
C47J C48J C43J 120.0 . .
C55K C56K C57K 107(3) . .
C58K C57K C56K 111(3) . .
C57K C58K C59K 88(4) . .
C58K C59K C60K 111(3) . .
N4B C60K C55K 114(3) . .
N4B C60K C59K 111(3) . .
C55K C60K C59K 110(3) . .
N4B C60K Mn1B 54.9(17) . .
C55K C60K Mn1B 73.2(17) . .
C59K C60K Mn1B 163(3) . .
N2B C65P C23J 120(3) . .
C9J C66P N1B 103(2) . .
C9J C66P Cl2B 126(3) . .
N1B C66P Cl2B 91(2) . .
N3B C67P C47J 110(2) . .
N4B C68P C35J 114(3) . .
C45J C69Q C72Q 112(3) . .
C45J C69Q C71Q 108(3) . .
C72Q C69Q C71Q 112(3) . .
C45J C69Q C70Q 106(3) . .
C72Q C69Q C70Q 107(3) . .
C71Q C69Q C70Q 112(3) . .
C11J C73Q C75Q 113(2) . .
C11J C73Q C74Q 106(2) . .
C75Q C73Q C74Q 111(3) . .
C11J C73Q C76Q 111(2) . .
C75Q C73Q C76Q 107(2) . .
C74Q C73Q C76Q 108(3) . .
C33J C77Q C78Q 108(2) . .
C33J C77Q C79Q 110(2) . .
C78Q C77Q C79Q 110(3) . .
C33J C77Q C80Q 108(2) . .
C78Q C77Q C80Q 110(3) . .
C79Q C77Q C80Q 111(3) . .
C21J C81Q C84Q 127(3) . .
C21J C81Q C83Q 106(2) . .
C84Q C81Q C83Q 120(3) . .
C21J C81Q C82Q 97(2) . .
C84Q C81Q C82Q 102(3) . .
C83Q C81Q C82Q 94(2) . .
C10J O9P N1B 100(3) . .
C10J O9P Mn2B 132(3) . .
N1B O9P Mn2B 87.8(19) . .
C22J O10P Mn2B 158(3) . .
C46J O12P Mn1B 129(2) . .
C34J O11P Mn1B 127(2) . .

loop_
_geom_bond_atom_site_label_1
_geom_bond_atom_site_label_2
_geom_bond_distance
_geom_bond_site_symmetry_2
Zn1 O8A 1.53(3) 4
Zn1 O7A 1.664(19) 6
Zn1 O3A 1.80(3) 3_665
Zn1 O1Z 1.975(12) .
Zn2 O1Z 1.90(3) .
Zn2 O4A 1.97(2) 3_665
Zn2 O4A 1.97(2) 2_655
Zn2 O4A 1.97(2) .
Zn3 O2Z 1.93(3) .
Zn3 O1A 2.05(2) 3_565
Zn3 O1A 2.05(2) 2_665
Zn3 O1A 2.05(2) .
Zn3 Zn4 3.124(9) 3_565
Zn3 Zn4 3.124(9) 2_665
Zn3 Zn4 3.124(9) .
Zn4 O2Z 1.925(11) .
Zn4 O6A 1.97(2) .
Zn4 O5A 2.00(3) 2_665
Zn4 O2A 2.01(2) .
Zn1A O2E 1.9848 2_765
Zn1A O2E 1.9848 .
Zn1A O2E 1.9848 3_675
Zn1A O3Z 2.0075 .
Zn1A Zn2A 3.0930 3_675
Zn1A Zn2A 3.0930 2_765
Zn1A Zn2A 3.0930 .
Zn2A O6E 1.6330 .
Zn2A O1E 1.6428 3_675
Zn2A O5E 1.7070 3_675
Zn2A O3Z 1.9853 .
Zn3A O4E 1.8767 6_565
Zn3A O4Z 1.8794 .
Zn3A O7E 1.9206 .
Zn3A O8E 2.0341 3_565
Zn3A Zn4A 3.0245 .
Zn3A Zn3A 3.0956 3_565
Zn3A Zn3A 3.0956 2_665
Zn4A O4Z 1.8586 .
Zn4A O3E 1.9359 6_565
Zn4A O3E 1.9362 4_455
Zn4A O3E 1.9362 5
Zn4A Zn3A 3.0245 3_565
Zn4A Zn3A 3.0245 2_665
Zn1B O3P 1.6734 .
Zn1B O7P 1.7693 6_565
Zn1B O5Z 1.9453 .
Zn1B O8P 2.0472 4_445
Zn1B C62P 2.5847 .
Zn1B Zn2B 3.1347 .
Zn4B O1P 1.8134 .
Zn4B O6Z 1.8135 .
Zn4B O6P 1.8801 3_565
Zn4B O5P 1.9729 .
Zn4B Zn3B 3.0545 .
Zn4B Zn4B 3.1409 2_665
Zn4B Zn4B 3.1409 3_565
Zn2B O4P 1.9394 3_665
Zn2B O4P 1.9394 2_655
Zn2B O4P 1.9394 .
Zn2B O5Z 2.0218 .
Zn2B Zn1B 3.1347 3_665
Zn2B Zn1B 3.1347 2_655
Zn3B O2P 1.9550 2_665
Zn3B O2P 1.9550 3_565
Zn3B O2P 1.9550 .
Zn3B O6Z 2.4723 .
Zn3B Zn4B 3.0546 3_565
Zn3B Zn4B 3.0545 2_665
O1Z Zn1 1.975(12) 3_665
O1Z Zn1 1.975(12) 2_655
O2Z Zn4 1.925(11) 3_565
O2Z Zn4 1.925(11) 2_665
O3Z Zn2A 1.9853 3_675
O3Z Zn2A 1.9853 2_765
O4Z Zn3A 1.8794 3_565
O4Z Zn3A 1.8794 2_665
O5Z Zn1B 1.9453 3_665
O5Z Zn1B 1.9453 2_655
O6Z Zn4B 1.8135 3_565
O6Z Zn4B 1.8135 2_665
O1E C61E 1.3499 .
O1E Zn2A 1.6428 2_765
O2E C61E 1.3625 .
O3E C62E 1.2592 .
O3E Zn4A 1.9362 7_544
O4E C62E 1.2891 .
O4E Zn3A 1.8769 8_654
O5E C63E 1.2639 .
O5E Zn2A 1.7070 2_765
O6E C63E 1.5938 .
O7E C64E 1.2637 .
O8E C64E 1.3183 .
O8E Zn3A 2.0341 2_665
C61E C4F 1.480(15) .
C62E C16F 1.473(15) .
C63E C28F 1.461(14) .
C64E C40F 1.447(15) .
O1P C61P 1.2673 .
O2P C61P 1.2492 .
O3P C62P 1.4643 .
O4P C62P 1.2539 .
O5P C63P 1.2523 .
O6P C63P 1.1728 .
O6P Zn4B 1.8801 2_665
O7P C64P 1.2938 .
O7P Zn1B 1.7694 8_654
O8P C64P 1.5825 .
O8P Zn1B 2.0472 7_554
C61P C4J 1.479(15) .
C62P C16J 1.476(15) .
C63P C28J 1.491(15) .
C64P C40J 1.455(15) .
Cl1 Mn1 2.169(19) .
Cl2 Mn2 2.12(2) .
Cl1A Mn1A 2.161(19) .
Cl2A Mn2A 2.18(2) .
Cl1B Mn1B 2.21(2) .
Cl2B Mn2B 2.19(2) .
Cl2B C66P 2.21(5) .
Mn1 O11A 1.89(2) .
Mn1 O12A 1.99(3) .
Mn1 N4 2.02(3) .
Mn1 N3 2.10(3) .
Mn1 C68A 2.59(5) .
Mn2 O9A 1.93(3) .
Mn2 N2 1.94(3) .
Mn2 N1 1.98(3) .
Mn2 O10A 2.11(3) .
Mn2 C54C 2.62(4) .
Mn1A O12E 1.72(2) .
Mn1A N4A 2.05(3) .
Mn1A O11E 2.10(3) .
Mn1A N3A 2.11(3) .
Mn1A C55G 2.38(4) .
Mn1A C60G 2.43(4) .
Mn2A N2A 2.05(3) .
Mn2A O9E 2.05(3) .
Mn2A N1A 2.10(3) .
Mn2A O10E 2.13(3) .
Mn2A C66E 2.34(5) .
Mn2A C49G 2.60(4) .
Mn1B O11P 1.83(3) .
Mn1B N3B 1.89(3) .
Mn1B N4B 2.00(3) .
Mn1B O12P 2.10(3) .
Mn1B C60K 2.45(4) .
Mn1B C55K 2.49(4) .
Mn2B O9P 1.81(3) .
Mn2B O10P 1.94(3) .
Mn2B N2B 2.01(3) .
Mn2B N1B 2.27(3) .
N1 C66A 1.39(2) .
N1 C54C 1.46(2) .
N2 C65A 1.37(2) .
N2 C49C 1.45(2) .
N3 C67A 1.41(2) .
N3 C55C 1.45(2) .
N4 C68A 1.43(2) .
N4 C60C 1.44(2) .
N1A C66E 1.43(2) .
N1A C54G 1.46(2) .
N2A C65E 1.43(2) .
N2A C49G 1.44(2) .
N3A C67E 1.51(2) .
N3A C55G 1.53(2) .
N4A C60G 1.433(19) .
N4A C68E 1.51(2) .
N1B C54K 1.45(2) .
N1B O9P 1.45(5) .
N1B C66P 1.49(2) .
N2B C65P 1.43(2) .
N2B C49K 1.45(2) .
N3B C55K 1.42(2) .
N3B C67P 1.42(2) .
N4B C68P 1.38(2) .
N4B C60K 1.408(19) .
C1B C2B 1.3900 .
C1B C6B 1.3900 .
C1B C7B 1.470(15) .
C2B C3B 1.3900 .
C3B C4B 1.3900 .
C4B C5B 1.3900 .
C4B C61A 1.474(17) .
C5B C6B 1.3900 .
C55C C60C 1.52(2) .
C55C C56C 1.54(2) .
C7B C8B 1.3900 .
C7B C12B 1.3900 .
C8B C9B 1.3900 .
C9B C10B 1.3900 .
C9B C66A 1.464(18) .
C10B O9A 1.364(18) .
C10B C11B 1.3900 .
C11B C12B 1.3900 .
C11B C73T 1.499(18) .
C54C C53C 1.54(2) .
C54C C49C 1.54(2) .
C13B C14B 1.3900 .
C13B C18B 1.3900 .
C13B C19B 1.487(15) .
C14B C15B 1.3900 .
C15B C16B 1.3900 .
C16B C17B 1.3900 .
C16B C62A 1.464(17) .
C17B C18B 1.3900 .
C53C C52C 1.55(2) .
C19B C20B 1.3900 .
C19B C24B 1.3900 .
C20B C21B 1.3900 .
C21B C22B 1.3900 .
C21B C81T 1.511(18) .
C22B O10A 1.322(17) .
C22B C23B 1.3900 .
C23B C24B 1.3900 .
C23B C65A 1.51(3) .
C52C C51C 1.54(2) .
C25B C26B 1.3900 .
C25B C30B 1.3900 .
C25B C31B 1.483(15) .
C26B C27B 1.3900 .
C27B C28B 1.3900 .
C28B C29B 1.3900 .
C28B C63A 1.491(17) .
C29B C30B 1.3900 .
C51C C50C 1.54(2) .
C31B C32B 1.3900 .
C31B C36B 1.3900 .
C32B C33B 1.3900 .
C33B C34B 1.3900 .
C33B C77T 1.499(18) .
C34B O11A 1.355(17) .
C34B C35B 1.3900 .
C35B C36B 1.3900 .
C35B C68A 1.461(18) .
C50C C49C 1.52(2) .
C37B C38B 1.3900 .
C37B C42B 1.3900 .
C37B C43B 1.505(14) .
C38B C39B 1.3900 .
C38B C74U 1.71(5) 3_565
C39B C40B 1.3900 .
C39B C74U 1.97(6) 3_565
C40B C41B 1.3900 .
C40B C64A 1.457(17) .
C41B C42B 1.3900 .
C43B C44B 1.3900 .
C43B C48B 1.3900 .
C44B C45B 1.3900 .
C45B C46B 1.3900 .
C45B C69T 1.53(3) .
C46B O12A 1.333(18) .
C46B C47B 1.3900 .
C47B C48B 1.3900 .
C47B C67A 1.430(18) .
C56C C57C 1.54(2) .
C57C C58C 1.55(2) .
C58C C59C 1.54(2) .
C59C C60C 1.55(2) .
C61A O2A 1.294(19) .
C61A O1A 1.354(18) .
C62A O3A 1.207(19) .
C62A O4A 1.286(19) .
C63A O6A 1.252(19) .
C63A O5A 1.315(19) .
C64A O7A 1.264(19) .
C64A O8A 1.396(19) .
C69T C72T 1.54(2) .
C69T C71T 1.55(2) .
C69T C70T 1.56(2) .
C73T C75T 1.54(2) .
C73T C74T 1.54(2) .
C73T C76T 1.54(2) .
C77T C79T 1.55(2) .
C77T C78T 1.56(2) .
C77T C80T 1.56(2) .
C81T C84T 1.54(2) .
C81T C83T 1.55(2) .
C81T C82T 1.55(2) .
O3A Zn1 1.80(3) 2_655
O5A Zn4 2.00(3) 3_565
O7A Zn1 1.664(19) 8_544
O8A Zn1 1.53(3) 7_444
C1F C2F 1.3900 .
C1F C6F 1.3900 .
C1F C7F 1.470(15) .
C2F C3F 1.3900 .
C3F C4F 1.3900 .
C4F C5F 1.3900 .
C5F C6F 1.3900 .
C55G C60G 1.50(2) .
C55G C56G 1.54(2) .
C7F C8F 1.3900 .
C7F C12F 1.3900 .
C8F C9F 1.3900 .
C9F C10F 1.3900 .
C9F C66E 1.462(18) .
C10F O9E 1.354(18) .
C10F C11F 1.3900 .
C11F C12F 1.3900 .
C11F C73U 1.508(18) .
C54G C53G 1.53(2) .
C54G C49G 1.56(2) .
C13F C14F 1.3900 .
C13F C18F 1.3900 .
C13F C19F 1.484(15) .
C14F C15F 1.3900 .
C15F C16F 1.3900 .
C16F C17F 1.3900 .
C17F C18F 1.3900 .
C53G C52G 1.55(2) .
C19F C20F 1.3900 .
C19F C24F 1.3900 .
C20F C21F 1.3900 .
C21F C22F 1.3900 .
C21F C81U 1.519(18) .
C22F O10E 1.368(18) .
C22F C23F 1.3900 .
C23F C24F 1.3900 .
C23F C65E 1.41(3) .
C52G C51G 1.53(2) .
C25F C26F 1.3900 .
C25F C30F 1.3900 .
C25F C31F 1.488(15) .
C26F C27F 1.3900 .
C27F C28F 1.3900 .
C28F C29F 1.3900 .
C29F C30F 1.3900 .
C51G C50G 1.53(2) .
C31F C32F 1.3900 .
C31F C36F 1.3900 .
C32F C33F 1.3900 .
C33F C34F 1.3900 .
C33F C77U 1.518(18) .
C34F O11E 1.378(18) .
C34F C35F 1.3900 .
C35F C36F 1.3900 .
C35F C68E 1.477(18) .
C50G C49G 1.51(2) .
C37F C38F 1.3900 .
C37F C42F 1.3900 .
C37F C43F 1.428(15) .
C38F C39F 1.3900 .
C39F C40F 1.3900 .
C40F C41F 1.3900 .
C41F C42F 1.3900 .
C43F C44F 1.3900 .
C43F C48F 1.3900 .
C44F C45F 1.3900 .
C45F C46F 1.3900 .
C45F C69U 1.52(3) .
C46F O12E 1.317(18) .
C46F C47F 1.3900 .
C47F C48F 1.3900 .
C47F C67E 1.420(19) .
C56G C57G 1.55(2) .
C57G C58G 1.56(2) .
C58G C59G 1.58(2) .
C59G C60G 1.49(2) .
C69U C72U 1.55(2) .
C69U C71U 1.55(2) .
C69U C70U 1.56(2) .
C73U C74U 1.54(2) .
C73U C75U 1.55(2) .
C73U C76U 1.55(2) .
C74U C38B 1.7(3) 2_665
C74U C39B 2.0(5) 2_665
C77U C79U 1.54(2) .
C77U C78U 1.55(2) .
C77U C80U 1.56(2) .
C81U C84U 1.54(2) .
C81U C82U 1.55(2) .
C81U C83U 1.55(2) .
C1J C2J 1.3900 .
C1J C6J 1.3900 .
C1J C7J 1.468(15) .
C2J C3J 1.3900 .
C3J C4J 1.3900 .
C4J C5J 1.3900 .
C5J C6J 1.3900 .
C55K C60K 1.54(2) .
C55K C56K 1.54(2) .
C7J C8J 1.3900 .
C7J C12J 1.3900 .
C8J C9J 1.3900 .
C9J C10J 1.3900 .
C9J C66P 1.459(19) .
C10J O9P 1.344(18) .
C10J C11J 1.3900 .
C11J C12J 1.3900 .
C11J C73Q 1.516(18) .
C54K C53K 1.52(2) .
C54K C49K 1.54(2) .
C13J C14J 1.3900 .
C13J C18J 1.3900 .
C13J C19J 1.476(16) .
C13J C24J 2.02(2) .
C14J C15J 1.3900 .
C15J C16J 1.3900 .
C16J C17J 1.3900 .
C17J C18J 1.3900 .
C53K C52K 1.55(2) .
C19J C20J 1.3900 .
C19J C24J 1.3900 .
C20J C21J 1.3900 .
C21J C22J 1.3900 .
C21J C81Q 1.455(18) .
C22J O10P 1.342(18) .
C22J C23J 1.3900 .
C23J C24J 1.3900 .
C23J C65P 1.47(3) .
C52K C51K 1.54(2) .
C25J C26J 1.3900 .
C25J C30J 1.3900 .
C25J C31J 1.455(15) .
C26J C27J 1.3900 .
C27J C28J 1.3900 .
C28J C29J 1.3900 .
C29J C30J 1.3900 .
C51K C50K 1.54(2) .
C31J C32J 1.3900 .
C31J C36J 1.3900 .
C32J C33J 1.3900 .
C33J C34J 1.3900 .
C33J C77Q 1.512(18) .
C34J O11P 1.341(18) .
C34J C35J 1.3900 .
C35J C36J 1.3900 .
C35J C68P 1.460(18) .
C50K C49K 1.54(2) .
C37J C38J 1.3900 .
C37J C42J 1.3900 .
C37J C43J 1.475(15) .
C38J C39J 1.3900 .
C39J C40J 1.3900 .
C40J C41J 1.3900 .
C41J C42J 1.3900 .
C43J C44J 1.3900 .
C43J C48J 1.3900 .
C44J C45J 1.3900 .
C45J C46J 1.3900 .
C45J C69Q 1.51(3) .
C46J O12P 1.351(18) .
C46J C47J 1.3900 .
C47J C48J 1.3900 .
C47J C67P 1.473(19) .
C56K C57K 1.54(2) .
C57K C58K 1.54(2) .
C58K C59K 1.55(2) .
C59K C60K 1.55(2) .
C69Q C72Q 1.54(2) .
C69Q C71Q 1.54(2) .
C69Q C70Q 1.55(2) .
C73Q C75Q 1.53(2) .
C73Q C74Q 1.55(2) .
C73Q C76Q 1.55(2) .
C77Q C78Q 1.55(2) .
C77Q C79Q 1.55(2) .
C77Q C80Q 1.55(2) .
C81Q C84Q 1.52(2) .
C81Q C83Q 1.57(2) .
C81Q C82Q 1.62(2) .
